data_4343517
loop_
_publ_author_name
'Zhang, He'
'Yu, Kai'
'Lv, Jing-Hua'
'Gong, Li-Hong'
'Wang, Chun-Mei'
'Wang, Chun-Xiao'
'Sun, Di'
'Zhou, Bai-Bin'

_publ_section_title
;
 Organic-Inorganic Hybrid Materials Based on Basket-like
 {Ca&#x2282;P6Mo18O73} Cages.
;
_journal_issue 14
_journal_name_full 'Inorganic chemistry'
_journal_page_first 6744
_journal_page_last 6757
_journal_paper_doi 10.1021/acs.inorgchem.5b00508
_journal_volume 54
_journal_year 2015
_chemical_formula_moiety 'C8 H82 Ca10 Cu2 Mo36 N8 O175 P12'
_chemical_formula_sum 'C8 H82 Ca10 Cu2 Mo36 N8 O175 P12'
_chemical_formula_weight 7444.20
_chemical_name_systematic
; 
 ? 
;
_space_group_IT_number 15
_symmetry_cell_setting monoclinic
_symmetry_space_group_name_Hall '-C 2yc'
_symmetry_space_group_name_H-M 'C 1 2/c 1'
_atom_sites_solution_hydrogens geom
_atom_sites_solution_primary direct
_atom_sites_solution_secondary difmap
_audit_creation_method SHELXL-97
_cell_angle_alpha 90.00
_cell_angle_beta 102.344(2)
_cell_angle_gamma 90.00
_cell_formula_units_Z 2
_cell_length_a 14.0771(12)
_cell_length_b 27.041(2)
_cell_length_c 24.569(2)
_cell_measurement_temperature 298(2)
_cell_volume 9136.2(13)
_computing_cell_refinement 'Bruker SMART'
_computing_data_collection 'Bruker SMART'
_computing_data_reduction 'Bruker SMART'
_computing_molecular_graphics 'Bruker SHELXTL'
_computing_publication_material 'Bruker SHELXTL'
_computing_structure_refinement 'SHELXL-97 (Sheldrick, 1997)'
_computing_structure_solution 'SHELXS-97 (Sheldrick, 1990)'
_diffrn_ambient_temperature 298(2)
_diffrn_measured_fraction_theta_full 0.997
_diffrn_measured_fraction_theta_max 0.997
_diffrn_radiation_monochromator graphite
_diffrn_radiation_source 'fine-focus sealed tube'
_diffrn_radiation_type MoK\a
_diffrn_radiation_wavelength 0.71072
_diffrn_reflns_av_R_equivalents 0.0799
_diffrn_reflns_av_sigmaI/netI 0.1122
_diffrn_reflns_limit_h_max 18
_diffrn_reflns_limit_h_min -17
_diffrn_reflns_limit_k_max 34
_diffrn_reflns_limit_k_min -34
_diffrn_reflns_limit_l_max 21
_diffrn_reflns_limit_l_min -31
_diffrn_reflns_number 25794
_diffrn_reflns_theta_full 27.32
_diffrn_reflns_theta_max 27.32
_diffrn_reflns_theta_min 1.50
_exptl_absorpt_coefficient_mu 3.112
_exptl_absorpt_correction_T_max 0.4167
_exptl_absorpt_correction_T_min 0.3693
_exptl_absorpt_correction_type multi-scan
_exptl_crystal_colour blue
_exptl_crystal_density_diffrn 2.706
_exptl_crystal_density_method 'not measured'
_exptl_crystal_description block
_exptl_crystal_F_000 7072.0
_exptl_crystal_size_max 0.28
_exptl_crystal_size_mid 0.24
_exptl_crystal_size_min 0.22
_platon_squeeze_details ' ?'
_refine_diff_density_max 2.163
_refine_diff_density_min -2.152
_refine_diff_density_rms 0.299
_refine_ls_extinction_method none
_refine_ls_goodness_of_fit_ref 1.073
_refine_ls_hydrogen_treatment constr
_refine_ls_matrix_type full
_refine_ls_number_parameters 564
_refine_ls_number_reflns 10099
_refine_ls_number_restraints 49
_refine_ls_restrained_S_all 1.077
_refine_ls_R_factor_all 0.0728
_refine_ls_R_factor_gt 0.0855
_refine_ls_shift/su_max 0.001
_refine_ls_shift/su_mean 0.000
_refine_ls_structure_factor_coef Fsqd
_refine_ls_weighting_details 'calc w=1/[\s^2^(Fo^2^)+(0.2000P)^2^+0.0000P] where P=(Fo^2^+2Fc^2^)/3'
_refine_ls_weighting_scheme calc
_refine_ls_wR_factor_gt 0.1037
_refine_ls_wR_factor_ref 0.1101
_reflns_number_gt 5615
_reflns_number_total 10199
_reflns_threshold_expression >2sigma(I)
_cod_data_source_file ic5b00508_si_002.cif
_cod_data_source_block p
_cod_depositor_comments
;
The following automatic conversions were performed:

'_symmetry_cell_setting' value 'Monoclinic' changed to 'monoclinic'
according to
/usr/data/users/saulius/crontab/automatic-downloads/rss-feeds/ACS/lib/dictionaries/cif_core.dic
dictionary named 'cif_core.dic' version 2.4.2 from 2011-04-26.

Automatic conversion script
Id: cif_fix_values 3271 2015-04-21 07:52:19Z andrius 

 Adding full bibliography for 4343517--4343520.cif.
;
_cod_original_sg_symbol_H-M 'C 2/c'
_cod_database_code 4343517

loop_
_symmetry_equiv_pos_as_xyz
'x, y, z'
'-x, y, -z+1/2'
'x+1/2, y+1/2, z'
'-x+1/2, y+1/2, -z+1/2'
'-x, -y, -z'
'x, -y, z-1/2'
'-x+1/2, -y+1/2, -z'
'x+1/2, -y+1/2, z-1/2'

loop_
_atom_site_label
_atom_site_type_symbol
_atom_site_fract_x
_atom_site_fract_y
_atom_site_fract_z
_atom_site_U_iso_or_equiv
_atom_site_adp_type
_atom_site_occupancy
_atom_site_symmetry_multiplicity
_atom_site_calc_flag
_atom_site_refinement_flags
O42 O -0.0149(18) 0.5530(9) 0.3146(10) 0.081(3) Uani 1 1 d U
H42A H -0.0578 0.5309 0.3038 0.097 Uiso 1 1 d R
H42B H -0.0307 0.5803 0.3272 0.097 Uiso 1 1 d R
O41 O 0.048(2) 0.4597(11) 0.1309(12) 0.103(6) Uani 1 1 d U
H41A H -0.0038 0.4495 0.1394 0.124 Uiso 1 1 d R
H41B H 0.0623 0.4506 0.1004 0.124 Uiso 1 1 d R
Mo1 Mo 0.42161(16) 0.51481(7) 0.30260(8) 0.0344(6) Uani 1 1 d .
Mo2 Mo 0.39238(16) 0.34209(7) 0.44712(9) 0.0337(6) Uani 1 1 d .
Mo3 Mo 0.28644(16) 0.44934(8) 0.39663(8) 0.0361(6) Uani 1 1 d .
Mo4 Mo 0.2942(2) 0.23447(9) 0.39008(11) 0.0559(8) Uani 1 1 d U
Mo5 Mo 0.62411(15) 0.31976(7) 0.40689(8) 0.0332(6) Uani 1 1 d .
Mo6 Mo 0.5231(2) 0.19803(8) 0.35524(11) 0.0531(7) Uani 1 1 d U
Mo7 Mo 0.18430(17) 0.34246(9) 0.33985(11) 0.0465(7) Uani 1 1 d .
Mo8 Mo 0.22235(16) 0.31999(9) 0.19864(9) 0.0426(6) Uani 1 1 d .
Mo9 Mo 0.3243(2) 0.19809(8) 0.25146(11) 0.0562(7) Uani 1 1 d U
Cu1 Cu 0.5000 0.5000 0.5000 0.0404(11) Uani 1 2 d S
Ca1 Ca 0.5000 0.4004(4) 0.2500 0.0808(13) Uani 1 2 d S
P1 P 0.4138(4) 0.31006(19) 0.3095(2) 0.0276(12) Uani 1 1 d .
P2 P 0.2484(4) 0.4318(2) 0.2550(2) 0.0341(14) Uani 1 1 d .
P3 P 0.5268(4) 0.43182(19) 0.3986(2) 0.0280(13) Uani 1 1 d .
O1 O 0.7062(14) 0.3246(6) 0.3570(7) 0.047(3) Uani 1 1 d U
O2 O 0.5052(15) 0.3370(6) 0.3334(8) 0.048(2) Uani 1 1 d U
O3 O 0.2489(14) 0.4073(7) 0.3129(8) 0.052(2) Uani 1 1 d U
O4 O 0.3342(14) 0.2835(7) 0.4535(8) 0.053(2) Uani 1 1 d U
O5 O 0.1735(14) 0.3209(7) 0.2720(8) 0.052(2) Uani 1 1 d U
O6 O 0.5966(15) 0.1925(8) 0.3012(9) 0.059(3) Uani 1 1 d U
O7 O 0.3284(14) 0.4672(7) 0.4639(8) 0.050(3) Uani 1 1 d U
O8 O 0.4178(17) 0.2141(7) 0.4004(9) 0.063(2) Uani 1 1 d U
O9 O 0.4321(14) 0.2552(7) 0.2981(8) 0.052(2) Uani 1 1 d U
O10 O 0.2416(18) 0.1526(8) 0.2320(10) 0.074(5) Uani 1 1 d U
O11 O 0.5930(15) 0.2533(7) 0.3885(9) 0.058(2) Uani 1 1 d U
O12 O 0.2587(15) 0.2525(7) 0.2144(9) 0.058(2) Uani 1 1 d U
O13 O 0.1121(14) 0.3114(8) 0.1580(8) 0.057(4) Uani 1 1 d U
O14 O 0.5010(15) 0.5542(6) 0.3492(8) 0.050(4) Uani 1 1 d U
O15 O 0.3480(15) 0.3100(7) 0.3522(8) 0.0514(18) Uani 1 1 d U
O16 O 0.1730(15) 0.4748(8) 0.2448(9) 0.059(2) Uani 1 1 d U
O17 O 0.6099(14) 0.3945(7) 0.4112(8) 0.049(2) Uani 1 1 d U
O18 O 0.4139(19) 0.1647(10) 0.3029(11) 0.0860(17) Uani 1 1 d U
O19 O 0.5097(15) 0.3211(7) 0.4449(8) 0.051(2) Uani 1 1 d U
O20 O 0.2619(14) 0.3767(7) 0.4105(8) 0.050(2) Uani 1 1 d U
O21 O 0.3481(15) 0.4934(7) 0.3573(8) 0.0534(19) Uani 1 1 d U
O22 O 0.5495(15) 0.4732(6) 0.4394(8) 0.051(2) Uani 1 1 d U
O23 O 0.3317(15) 0.5517(7) 0.2663(8) 0.053(3) Uani 1 1 d U
O24 O 0.1655(15) 0.4676(8) 0.3841(9) 0.063(2) Uani 1 1 d U
O25 O 0.3629(14) 0.3361(7) 0.2574(8) 0.049(2) Uani 1 1 d U
O26 O 0.2075(14) 0.3953(7) 0.2075(8) 0.055(2) Uani 1 1 d U
O27 O 0.3994(13) 0.3674(7) 0.5118(7) 0.045(3) Uani 1 1 d U
O28 O 0.5141(13) 0.4490(6) 0.3396(7) 0.044(2) Uani 1 1 d U
O29 O 0.1747(14) 0.2860(7) 0.3773(8) 0.051(2) Uani 1 1 d U
O30 O 0.5710(17) 0.1523(7) 0.4000(9) 0.060(4) Uani 1 1 d U
O31 O 0.2620(14) 0.2156(7) 0.3216(8) 0.0533(16) Uani 1 1 d U
O32 O 0.0772(15) 0.3685(8) 0.3397(9) 0.060(4) Uani 1 1 d U
O33 O 0.7114(14) 0.3131(7) 0.4654(8) 0.049(4) Uani 1 1 d U
O34 O 0.5413(14) 0.4409(6) 0.5452(8) 0.052(4) Uani 1 1 d U
H34A H 0.5697 0.4177 0.5317 0.062 Uiso 1 1 d R
H34B H 0.5313 0.4384 0.5780 0.062 Uiso 1 1 d R
O35 O 0.4287(14) 0.4066(6) 0.4070(7) 0.047(2) Uani 1 1 d U
O36 O 0.5000 0.5051(9) 0.2500 0.049(3) Uani 1 2 d SU
O37 O 0.3473(14) 0.4482(6) 0.2560(8) 0.047(2) Uani 1 1 d U
O38 O 0.2396(17) 0.1923(8) 0.4247(9) 0.065(4) Uani 1 1 d U
Ca3 Ca 0.0966(6) 0.5174(3) 0.2857(4) 0.0808(13) Uani 1 1 d U
O39 O 0.159(3) 0.5662(16) 0.3107(18) 0.065(2) Uani 0.50 1 d PU
H39A H 0.1776 0.5494 0.3403 0.079 Uiso 0.50 1 d PR
H39B H 0.1378 0.5954 0.3125 0.079 Uiso 0.50 1 d PR
O40 O 0.0000 0.459(2) 0.2500 0.067(2) Uani 0.50 2 d SPU
H40A H -0.0162 0.4486 0.2168 0.080 Uiso 0.25 1 d PR
H40B H -0.0299 0.4839 0.2600 0.080 Uiso 0.25 1 d PR
Ca2 Ca 0.1690(6) 0.5228(3) 0.2004(4) 0.0808(13) Uani 1 1 d U
C1 C 0.249(4) 0.5722(18) 0.0818(19) 0.132(9) Uani 1 1 d DU
H1A H 0.2006 0.5685 0.0477 0.158 Uiso 1 1 calc R
H1B H 0.2861 0.6020 0.0785 0.158 Uiso 1 1 calc R
N2 N 0.287(3) 0.5113(16) 0.1324(17) 0.136(8) Uani 1 1 d DU
H2 H 0.3230 0.4856 0.1418 0.163 Uiso 1 1 calc R
N1 N 0.203(3) 0.5778(17) 0.1255(16) 0.135(8) Uani 1 1 d DU
H1 H 0.1812 0.6073 0.1274 0.163 Uiso 1 1 calc R
C2 C 0.311(4) 0.5327(17) 0.087(2) 0.129(8) Uani 1 1 d DU
H2A H 0.2966 0.5113 0.0550 0.155 Uiso 1 1 calc R
H2B H 0.3782 0.5428 0.0945 0.155 Uiso 1 1 calc R
O1W O 1.0000 0.2296(14) 0.2500 0.144(13) Uani 1 2 d S
H1WA H 0.9405 0.2327 0.2514 0.173 Uiso 0.50 1 d PR
H1WB H 1.0223 0.2014 0.2440 0.173 Uiso 0.50 1 d PR
O2W O 0.2526(17) 0.5918(9) 0.4047(10) 0.074(3) Uani 1 1 d U
H2WA H 0.2039 0.5996 0.3793 0.089 Uiso 1 1 d R
H2WB H 0.2846 0.6140 0.4252 0.089 Uiso 1 1 d R
O4W O 0.5227(17) 0.2727(9) 0.5868(10) 0.074(4) Uani 1 1 d U
H4WA H 0.5575 0.2987 0.5911 0.088 Uiso 1 1 d R
H4WB H 0.5246 0.2530 0.6139 0.088 Uiso 1 1 d R
O3W O 0.7709(16) 0.4363(8) 0.4959(10) 0.072(4) Uani 1 1 d U
H3WA H 0.8064 0.4209 0.4775 0.086 Uiso 1 1 d R
H3WB H 0.7964 0.4500 0.5266 0.086 Uiso 1 1 d R

loop_
_atom_site_aniso_label
_atom_site_aniso_U_11
_atom_site_aniso_U_22
_atom_site_aniso_U_33
_atom_site_aniso_U_23
_atom_site_aniso_U_13
_atom_site_aniso_U_12
O42 0.081(3) 0.080(3) 0.081(3) -0.0003(19) 0.0170(19) -0.0002(19)
O41 0.097(10) 0.113(10) 0.095(10) -0.003(10) 0.010(10) -0.002(10)
Mo1 0.0600(15) 0.0150(9) 0.0243(10) -0.0033(7) 0.0003(9) 0.0063(8)
Mo2 0.0469(13) 0.0255(10) 0.0322(11) -0.0011(8) 0.0158(9) -0.0033(9)
Mo3 0.0442(13) 0.0324(11) 0.0308(11) -0.0134(8) 0.0059(9) 0.0076(9)
Mo4 0.0871(19) 0.0337(12) 0.0621(16) -0.0135(11) 0.0498(15) -0.0288(12)
Mo5 0.0409(12) 0.0294(10) 0.0296(11) 0.0136(8) 0.0080(9) 0.0067(8)
Mo6 0.101(2) 0.0163(10) 0.0542(15) 0.0095(9) 0.0443(13) 0.0048(11)
Mo7 0.0381(13) 0.0567(15) 0.0493(14) -0.0256(12) 0.0196(11) -0.0163(11)
Mo8 0.0364(12) 0.0524(14) 0.0393(13) -0.0276(10) 0.0089(10) -0.0159(10)
Mo9 0.098(2) 0.0248(11) 0.0571(15) -0.0157(10) 0.0423(13) -0.0313(11)
Cu1 0.065(3) 0.029(2) 0.024(2) -0.0059(16) 0.0015(19) -0.002(2)
Ca1 0.0811(14) 0.0801(14) 0.0809(14) 0.000 0.0170(7) 0.000
P1 0.042(3) 0.014(2) 0.029(3) -0.006(2) 0.013(2) -0.006(2)
P2 0.024(3) 0.048(4) 0.027(3) -0.016(3) -0.001(2) 0.007(3)
P3 0.038(3) 0.018(2) 0.023(3) 0.001(2) -0.004(2) -0.002(2)
O1 0.063(6) 0.036(5) 0.047(5) 0.010(5) 0.020(5) 0.002(5)
O2 0.063(4) 0.037(4) 0.048(4) 0.002(3) 0.022(4) -0.003(3)
O3 0.061(3) 0.046(3) 0.052(3) -0.008(3) 0.021(3) 0.000(3)
O4 0.065(4) 0.048(4) 0.053(4) -0.003(4) 0.028(4) -0.008(4)
O5 0.059(4) 0.050(4) 0.053(4) -0.009(4) 0.022(4) -0.008(4)
O6 0.070(5) 0.055(5) 0.063(5) 0.003(5) 0.040(5) 0.000(5)
O7 0.069(6) 0.037(6) 0.047(6) -0.008(6) 0.020(6) 0.004(6)
O8 0.089(3) 0.052(4) 0.056(4) -0.001(4) 0.029(4) -0.016(3)
O9 0.065(4) 0.046(4) 0.055(4) -0.005(3) 0.033(3) -0.001(3)
O10 0.090(10) 0.062(9) 0.077(9) -0.012(8) 0.035(8) -0.014(8)
O11 0.073(4) 0.049(4) 0.057(4) 0.003(4) 0.027(4) -0.003(4)
O12 0.068(4) 0.053(4) 0.060(4) -0.010(4) 0.025(4) -0.007(4)
O13 0.056(9) 0.065(8) 0.055(8) -0.026(8) 0.020(7) -0.012(8)
O14 0.075(8) 0.030(6) 0.047(7) -0.003(6) 0.020(7) -0.017(6)
O15 0.064(3) 0.044(3) 0.052(3) -0.004(3) 0.024(3) -0.005(3)
O16 0.066(4) 0.054(4) 0.059(4) -0.007(3) 0.017(3) 0.002(3)
O17 0.061(4) 0.039(4) 0.049(4) 0.003(4) 0.018(4) -0.002(4)
O18 0.091(2) 0.085(2) 0.088(2) -0.0053(16) 0.0326(15) -0.0051(16)
O19 0.065(4) 0.043(4) 0.050(4) 0.003(3) 0.025(3) -0.005(3)
O20 0.062(4) 0.045(3) 0.048(4) -0.005(3) 0.022(3) -0.002(3)
O21 0.066(3) 0.043(3) 0.053(3) -0.007(3) 0.017(3) 0.000(3)
O22 0.067(5) 0.037(4) 0.048(4) -0.005(4) 0.012(4) -0.005(4)
O23 0.065(5) 0.045(5) 0.053(5) -0.008(4) 0.019(4) 0.002(4)
O24 0.069(4) 0.059(4) 0.062(4) -0.007(4) 0.017(4) 0.002(4)
O25 0.060(4) 0.042(4) 0.049(4) -0.008(4) 0.022(4) -0.004(4)
O26 0.062(4) 0.051(4) 0.052(4) -0.009(4) 0.016(4) -0.001(4)
O27 0.054(6) 0.043(6) 0.041(6) 0.001(6) 0.021(6) -0.016(6)
O28 0.059(4) 0.031(4) 0.046(4) -0.003(4) 0.020(4) -0.004(4)
O29 0.060(4) 0.051(4) 0.051(4) -0.007(4) 0.029(4) -0.008(4)
O30 0.091(9) 0.037(7) 0.064(8) 0.008(7) 0.044(7) -0.001(7)
O31 0.058(2) 0.055(2) 0.052(2) -0.0038(17) 0.0222(16) -0.0017(17)
O32 0.064(7) 0.062(7) 0.056(7) -0.013(7) 0.021(6) -0.003(7)
O33 0.055(7) 0.052(7) 0.043(7) 0.012(6) 0.020(6) 0.003(6)
O34 0.078(8) 0.035(7) 0.040(7) 0.000(6) 0.006(7) 0.001(7)
O35 0.061(4) 0.037(3) 0.047(4) -0.001(3) 0.020(3) -0.001(3)
O36 0.063(5) 0.034(5) 0.050(5) 0.000 0.014(5) 0.000
O37 0.059(4) 0.038(4) 0.048(4) -0.009(4) 0.019(4) 0.000(4)
O38 0.082(8) 0.061(8) 0.061(8) -0.001(7) 0.034(7) -0.024(8)
Ca3 0.0811(14) 0.0801(14) 0.0809(14) 0.000 0.0170(7) 0.000
O39 0.072(4) 0.060(4) 0.065(4) -0.004(4) 0.017(4) 0.003(4)
O40 0.067(3) 0.066(3) 0.067(3) 0.000 0.0148(18) 0.000
Ca2 0.0811(14) 0.0801(14) 0.0809(14) 0.000 0.0170(7) 0.000
C1 0.14(2) 0.113(19) 0.16(2) -0.005(17) 0.057(17) 0.014(16)
N2 0.14(2) 0.114(19) 0.16(2) -0.008(17) 0.051(17) 0.015(15)
N1 0.14(2) 0.114(19) 0.16(2) -0.008(17) 0.054(16) 0.014(15)
C2 0.13(2) 0.111(19) 0.15(2) -0.009(17) 0.059(16) 0.014(15)
O1W 0.19(3) 0.08(3) 0.21(4) 0.000 0.14(3) 0.000
O2W 0.080(6) 0.065(6) 0.076(6) -0.006(5) 0.014(5) 0.003(5)
O4W 0.082(7) 0.068(6) 0.072(7) 0.011(6) 0.019(6) -0.009(6)
O3W 0.079(7) 0.064(6) 0.069(6) -0.004(6) 0.010(6) -0.002(6)

loop_
_atom_type_symbol
_atom_type_description
_atom_type_scat_dispersion_real
_atom_type_scat_dispersion_imag
_atom_type_scat_source
C C 0.0033 0.0016 'International Tables Vol C Tables 4.2.6.8 and 6.1.1.4'
H H 0.0000 0.0000 'International Tables Vol C Tables 4.2.6.8 and 6.1.1.4'
Ca Ca 0.2262 0.3064 'International Tables Vol C Tables 4.2.6.8 and 6.1.1.4'
Cl Cl 0.1484 0.1585 'International Tables Vol C Tables 4.2.6.8 and 6.1.1.4'
Cu Cu 0.3201 1.2651 'International Tables Vol C Tables 4.2.6.8 and 6.1.1.4'
Mo Mo -1.6832 0.6857 'International Tables Vol C Tables 4.2.6.8 and 6.1.1.4'
N N 0.0061 0.0033 'International Tables Vol C Tables 4.2.6.8 and 6.1.1.4'
Na Na 0.0362 0.0249 'International Tables Vol C Tables 4.2.6.8 and 6.1.1.4'
O O 0.0106 0.0060 'International Tables Vol C Tables 4.2.6.8 and 6.1.1.4'
P P 0.1023 0.0942 'International Tables Vol C Tables 4.2.6.8 and 6.1.1.4'

loop_
_geom_angle_atom_site_label_1
_geom_angle_atom_site_label_2
_geom_angle_atom_site_label_3
_geom_angle
_geom_angle_site_symmetry_1
_geom_angle_site_symmetry_3
Ca3 O42 Ca2 122.6(12) . 2
Ca3 O42 Ca3 74.2(8) . 2
Ca2 O42 Ca3 60.8(7) 2 2
Ca3 O42 H42A 96.1 . .
Ca3 O42 H42A 47.2 2 .
Ca3 O42 H42B 143.1 . .
Ca2 O42 H42B 93.2 2 .
Ca3 O42 H42B 123.8 2 .
H42A O42 H42B 120.0 . .
Ca2 O41 H41A 120.1 . .
Ca2 O41 H41B 119.9 . .
H41A O41 H41B 120.0 . .
O23 Mo1 O14 106.3(9) . .
O23 Mo1 O36 101.5(8) . .
O14 Mo1 O36 98.3(8) . .
O23 Mo1 O21 95.2(9) . .
O14 Mo1 O21 95.0(8) . .
O36 Mo1 O21 154.6(9) . .
O23 Mo1 O37 89.4(8) . .
O14 Mo1 O37 164.2(8) . .
O36 Mo1 O37 79.5(8) . .
O21 Mo1 O37 81.7(7) . .
O23 Mo1 O28 164.3(8) . .
O14 Mo1 O28 89.1(8) . .
O36 Mo1 O28 78.3(7) . .
O21 Mo1 O28 80.5(7) . .
O37 Mo1 O28 75.1(7) . .
O23 Mo1 Ca1 124.2(6) . .
O14 Mo1 Ca1 123.1(7) . .
O36 Mo1 Ca1 50.9(7) . .
O21 Mo1 Ca1 103.9(5) . .
O37 Mo1 Ca1 44.2(5) . .
O28 Mo1 Ca1 44.1(4) . .
O27 Mo2 O19 106.8(9) . .
O27 Mo2 O4 102.0(8) . .
O19 Mo2 O4 99.6(8) . .
O27 Mo2 O20 95.2(8) . .
O19 Mo2 O20 151.4(8) . .
O4 Mo2 O20 93.3(8) . .
O27 Mo2 O35 97.5(8) . .
O19 Mo2 O35 85.9(8) . .
O4 Mo2 O35 157.2(8) . .
O20 Mo2 O35 73.0(7) . .
O27 Mo2 O15 168.6(8) . .
O19 Mo2 O15 84.6(8) . .
O4 Mo2 O15 75.1(7) . .
O20 Mo2 O15 74.1(7) . .
O35 Mo2 O15 83.4(7) . .
O7 Mo3 O24 102.4(10) . .
O7 Mo3 O21 102.6(9) . .
O24 Mo3 O21 105.9(9) . .
O7 Mo3 O20 98.5(8) . .
O24 Mo3 O20 96.3(9) . .
O21 Mo3 O20 145.0(8) . .
O7 Mo3 O35 85.5(8) . .
O24 Mo3 O35 165.7(8) . .
O21 Mo3 O35 83.5(8) . .
O20 Mo3 O35 70.6(7) . .
O7 Mo3 O3 166.0(8) . .
O24 Mo3 O3 87.3(8) . .
O21 Mo3 O3 84.0(8) . .
O20 Mo3 O3 70.1(7) . .
O35 Mo3 O3 83.0(7) . .
O38 Mo4 O31 103.8(10) . .
O38 Mo4 O8 104.6(11) . .
O31 Mo4 O8 95.3(9) . .
O38 Mo4 O4 97.8(9) . .
O31 Mo4 O4 156.0(9) . .
O8 Mo4 O4 89.4(9) . .
O38 Mo4 O29 94.8(10) . .
O31 Mo4 O29 90.9(8) . .
O8 Mo4 O29 157.5(8) . .
O4 Mo4 O29 76.7(8) . .
O38 Mo4 O15 164.9(9) . .
O31 Mo4 O15 85.0(8) . .
O8 Mo4 O15 86.5(8) . .
O4 Mo4 O15 71.8(7) . .
O29 Mo4 O15 72.5(7) . .
O33 Mo5 O1 97.3(9) . .
O33 Mo5 O11 101.1(9) . .
O1 Mo5 O11 93.1(8) . .
O33 Mo5 O19 96.6(9) . .
O1 Mo5 O19 165.6(8) . .
O11 Mo5 O19 87.8(8) . .
O33 Mo5 O17 97.1(9) . .
O1 Mo5 O17 92.6(8) . .
O11 Mo5 O17 160.1(8) . .
O19 Mo5 O17 82.0(7) . .
O33 Mo5 O2 173.4(8) . .
O1 Mo5 O2 85.2(8) . .
O11 Mo5 O2 84.8(8) . .
O19 Mo5 O2 80.6(7) . .
O17 Mo5 O2 76.7(7) . .
O30 Mo6 O6 101.6(10) . .
O30 Mo6 O11 101.5(10) . .
O6 Mo6 O11 93.2(9) . .
O30 Mo6 O18 103.5(11) . .
O6 Mo6 O18 88.5(10) . .
O11 Mo6 O18 154.1(10) . .
O30 Mo6 O8 92.0(9) . .
O6 Mo6 O8 165.7(9) . .
O11 Mo6 O8 88.2(9) . .
O18 Mo6 O8 84.2(10) . .
O30 Mo6 O9 169.6(9) . .
O6 Mo6 O9 86.6(8) . .
O11 Mo6 O9 84.4(8) . .
O18 Mo6 O9 70.0(9) . .
O8 Mo6 O9 79.4(8) . .
O32 Mo7 O5 104.2(10) . .
O32 Mo7 O29 101.1(10) . .
O5 Mo7 O29 101.8(9) . .
O32 Mo7 O20 97.4(9) . .
O5 Mo7 O20 151.4(9) . .
O29 Mo7 O20 92.0(8) . .
O32 Mo7 O3 95.6(9) . .
O5 Mo7 O3 86.2(8) . .
O29 Mo7 O3 158.9(8) . .
O20 Mo7 O3 73.1(7) . .
O32 Mo7 O15 172.2(8) . .
O5 Mo7 O15 83.4(8) . .
O29 Mo7 O15 78.6(8) . .
O20 Mo7 O15 74.9(7) . .
O3 Mo7 O15 83.1(7) . .
O13 Mo8 O1 98.5(9) . 2_655
O13 Mo8 O12 99.3(9) . .
O1 Mo8 O12 92.8(8) 2_655 .
O13 Mo8 O5 94.8(9) . .
O1 Mo8 O5 166.4(8) 2_655 .
O12 Mo8 O5 87.7(8) . .
O13 Mo8 O26 95.6(9) . .
O1 Mo8 O26 95.4(8) 2_655 .
O12 Mo8 O26 161.7(8) . .
O5 Mo8 O26 80.5(8) . .
O13 Mo8 O25 174.8(8) . .
O1 Mo8 O25 85.3(8) 2_655 .
O12 Mo8 O25 83.9(8) . .
O5 Mo8 O25 81.2(7) . .
O26 Mo8 O25 80.5(7) . .
O10 Mo9 O18 99.7(12) . .
O10 Mo9 O12 101.3(11) . .
O18 Mo9 O12 157.7(10) . .
O10 Mo9 O6 102.7(11) . 2_655
O18 Mo9 O6 90.8(11) . 2_655
O12 Mo9 O6 91.8(9) . 2_655
O10 Mo9 O31 90.8(10) . .
O18 Mo9 O31 83.9(10) . .
O12 Mo9 O31 88.5(8) . .
O6 Mo9 O31 166.2(9) 2_655 .
O10 Mo9 O9 166.8(10) . .
O18 Mo9 O9 72.6(10) . .
O12 Mo9 O9 85.3(8) . .
O6 Mo9 O9 88.4(8) 2_655 .
O31 Mo9 O9 77.9(7) . .
O22 Cu1 O22 179.999(6) . 5_666
O22 Cu1 O34 91.1(8) . .
O22 Cu1 O34 88.9(8) 5_666 .
O22 Cu1 O34 88.9(8) . 5_666
O22 Cu1 O34 91.1(8) 5_666 5_666
O34 Cu1 O34 180.0(10) . 5_666
O28 Ca1 O28 117.6(9) 2_655 .
O28 Ca1 O37 66.1(6) 2_655 2_655
O28 Ca1 O37 82.9(6) . 2_655
O28 Ca1 O37 82.9(6) 2_655 .
O28 Ca1 O37 66.1(6) . .
O37 Ca1 O37 118.8(9) 2_655 .
O28 Ca1 O25 101.8(6) 2_655 2_655
O28 Ca1 O25 118.7(6) . 2_655
O37 Ca1 O25 72.0(6) 2_655 2_655
O37 Ca1 O25 169.2(7) . 2_655
O28 Ca1 O25 118.7(6) 2_655 .
O28 Ca1 O25 101.8(6) . .
O37 Ca1 O25 169.2(7) 2_655 .
O37 Ca1 O25 72.0(6) . .
O25 Ca1 O25 97.3(9) 2_655 .
O28 Ca1 O2 71.4(6) 2_655 2_655
O28 Ca1 O2 170.7(7) . 2_655
O37 Ca1 O2 99.6(6) 2_655 2_655
O37 Ca1 O2 119.3(6) . 2_655
O25 Ca1 O2 54.6(6) 2_655 2_655
O25 Ca1 O2 74.2(7) . 2_655
O28 Ca1 O2 170.7(7) 2_655 .
O28 Ca1 O2 71.4(6) . .
O37 Ca1 O2 119.3(6) 2_655 .
O37 Ca1 O2 99.6(6) . .
O25 Ca1 O2 74.2(7) 2_655 .
O25 Ca1 O2 54.6(6) . .
O2 Ca1 O2 99.7(9) 2_655 .
O28 Ca1 O36 58.8(4) 2_655 .
O28 Ca1 O36 58.8(4) . .
O37 Ca1 O36 59.4(5) 2_655 .
O37 Ca1 O36 59.4(5) . .
O25 Ca1 O36 131.4(5) 2_655 .
O25 Ca1 O36 131.4(5) . .
O2 Ca1 O36 130.1(4) 2_655 .
O2 Ca1 O36 130.1(4) . .
O28 Ca1 P1 88.0(4) 2_655 2_655
O28 Ca1 P1 145.3(5) . 2_655
O37 Ca1 P1 87.3(4) 2_655 2_655
O37 Ca1 P1 145.1(5) . 2_655
O25 Ca1 P1 27.5(4) 2_655 2_655
O25 Ca1 P1 83.3(5) . 2_655
O2 Ca1 P1 27.3(4) 2_655 2_655
O2 Ca1 P1 84.8(5) . 2_655
O36 Ca1 P1 139.45(17) . 2_655
O28 Ca1 P1 145.2(5) 2_655 .
O28 Ca1 P1 88.0(4) . .
O37 Ca1 P1 145.1(5) 2_655 .
O37 Ca1 P1 87.3(4) . .
O25 Ca1 P1 83.3(5) 2_655 .
O25 Ca1 P1 27.5(4) . .
O2 Ca1 P1 84.8(5) 2_655 .
O2 Ca1 P1 27.3(4) . .
O36 Ca1 P1 139.45(17) . .
P1 Ca1 P1 81.1(3) 2_655 .
O28 Ca1 Mo1 38.7(4) 2_655 2_655
O28 Ca1 Mo1 83.9(5) . 2_655
O37 Ca1 Mo1 38.4(4) 2_655 2_655
O37 Ca1 Mo1 85.0(5) . 2_655
O25 Ca1 Mo1 104.9(4) 2_655 2_655
O25 Ca1 Mo1 151.0(5) . 2_655
O2 Ca1 Mo1 103.7(4) 2_655 2_655
O2 Ca1 Mo1 150.1(5) . 2_655
O36 Ca1 Mo1 31.16(10) . 2_655
P1 Ca1 Mo1 108.29(11) 2_655 2_655
P1 Ca1 Mo1 170.6(3) . 2_655
O2 P1 O25 108.7(11) . .
O2 P1 O15 109.2(11) . .
O25 P1 O15 109.5(11) . .
O2 P1 O9 112.2(11) . .
O25 P1 O9 111.4(11) . .
O15 P1 O9 105.7(10) . .
O2 P1 Ca1 55.1(7) . .
O25 P1 Ca1 54.1(7) . .
O15 P1 Ca1 130.6(8) . .
O9 P1 Ca1 123.7(8) . .
O37 P2 O26 114.2(11) . .
O37 P2 O16 113.0(11) . .
O26 P2 O16 103.0(11) . .
O37 P2 O3 107.1(11) . .
O26 P2 O3 110.2(11) . .
O16 P2 O3 109.3(11) . .
O37 P2 Ca2 91.2(8) . .
O26 P2 Ca2 98.5(8) . .
O3 P2 Ca2 134.6(8) . .
O37 P2 Ca3 116.1(8) . .
O26 P2 Ca3 117.4(8) . .
O3 P2 Ca3 88.1(7) . .
Ca2 P2 Ca3 46.9(2) . .
O22 P3 O28 112.5(10) . .
O22 P3 O17 108.4(11) . .
O28 P3 O17 109.2(11) . .
O22 P3 O35 107.6(11) . .
O28 P3 O35 109.3(10) . .
O17 P3 O35 109.8(10) . .
Mo5 O1 Mo8 170.3(11) . 2_655
P1 O2 Mo5 130.8(11) . .
P1 O2 Ca1 97.7(9) . .
Mo5 O2 Ca1 130.5(8) . .
P2 O3 Mo7 134.8(11) . .
P2 O3 Mo3 123.8(10) . .
Mo7 O3 Mo3 99.1(8) . .
Mo2 O4 Mo4 124.2(10) . .
Mo7 O5 Mo8 149.7(11) . .
Mo6 O6 Mo9 170.5(14) . 2_655
Mo4 O8 Mo6 140.4(12) . .
P1 O9 Mo6 129.3(11) . .
P1 O9 Mo9 128.3(11) . .
Mo6 O9 Mo9 94.3(7) . .
Mo6 O11 Mo5 159.7(13) . .
Mo9 O12 Mo8 159.0(12) . .
P1 O15 Mo7 127.5(11) . .
P1 O15 Mo4 122.9(10) . .
Mo7 O15 Mo4 89.2(7) . .
P1 O15 Mo2 125.6(11) . .
Mo7 O15 Mo2 91.9(7) . .
Mo4 O15 Mo2 88.2(6) . .
P2 O16 Ca2 127.2(14) . .
P2 O16 Ca3 140.8(13) . .
Ca2 O16 Ca3 86.2(10) . .
P3 O17 Mo5 136.5(11) . .
Mo9 O18 Mo6 123.1(15) . .
Mo2 O19 Mo5 149.8(11) . .
Mo3 O20 Mo7 111.8(9) . .
Mo3 O20 Mo2 109.9(9) . .
Mo7 O20 Mo2 114.8(9) . .
Mo3 O21 Mo1 157.3(11) . .
P3 O22 Cu1 138.2(13) . .
Mo1 O23 Ca2 126.9(10) . .
Mo3 O24 Ca3 116.2(11) . .
P1 O25 Mo8 131.0(11) . .
P1 O25 Ca1 98.4(9) . .
Mo8 O25 Ca1 130.3(8) . .
P2 O26 Mo8 132.9(12) . .
P3 O28 Mo1 124.7(10) . .
P3 O28 Ca1 130.7(10) . .
Mo1 O28 Ca1 97.3(7) . .
Mo7 O29 Mo4 118.7(9) . .
Mo4 O31 Mo9 141.5(11) . .
Cu1 O34 H34A 119.2 . .
Cu1 O34 H34B 120.8 . .
H34A O34 H34B 120.0 . .
P3 O35 Mo2 135.7(11) . .
P3 O35 Mo3 122.2(10) . .
Mo2 O35 Mo3 100.2(7) . .
Mo1 O36 Mo1 164.0(15) 2_655 .
Mo1 O36 Ca1 98.0(7) 2_655 .
Mo1 O36 Ca1 98.0(7) . .
P2 O37 Mo1 126.0(10) . .
P2 O37 Ca1 131.4(10) . .
Mo1 O37 Ca1 97.4(7) . .
O39 Ca3 O16 110.7(17) . .
O39 Ca3 O42 83.2(17) . .
O16 Ca3 O42 164.7(10) . .
O39 Ca3 O40 173(2) . .
O16 Ca3 O40 74.5(10) . .
O42 Ca3 O40 91.1(11) . .
O39 Ca3 Ca2 89.2(16) . .
O16 Ca3 Ca2 41.9(7) . .
O42 Ca3 Ca2 136.2(8) . .
O40 Ca3 Ca2 92.1(4) . .
O39 Ca3 O42 98.5(17) . 2
O16 Ca3 O42 85.2(9) . 2
O42 Ca3 O42 86.6(10) . 2
O40 Ca3 O42 77.0(11) . 2
Ca2 Ca3 O42 51.9(6) . 2
O39 Ca3 O24 90.2(16) . .
O16 Ca3 O24 91.9(8) . .
O42 Ca3 O24 94.3(8) . .
O40 Ca3 O24 94.3(10) . .
Ca2 Ca3 O24 128.9(6) . .
O42 Ca3 O24 171.3(8) 2 .
O39 Ca3 Ca3 126.0(15) . 2
O16 Ca3 Ca3 103.5(7) . 2
O42 Ca3 Ca3 62.0(7) . 2
O40 Ca3 Ca3 47.2(12) . 2
Ca2 Ca3 Ca3 89.5(4) . 2
O42 Ca3 Ca3 43.8(6) 2 2
O24 Ca3 Ca3 129.6(6) . 2
O39 Ca3 P2 109.1(15) . .
O16 Ca3 P2 17.1(6) . .
O42 Ca3 P2 163.3(8) . .
O40 Ca3 P2 77.3(9) . .
Ca2 Ca3 P2 57.4(3) . .
O42 Ca3 P2 102.3(6) 2 .
O24 Ca3 P2 74.8(5) . .
Ca3 Ca3 P2 115.2(3) 2 .
O39 Ca3 Ca2 113.1(16) . 2
O16 Ca3 Ca2 135.3(7) . 2
O42 Ca3 Ca2 30.0(7) . 2
O40 Ca3 Ca2 61.1(8) . 2
Ca2 Ca3 Ca2 130.3(3) . 2
O42 Ca3 Ca2 80.3(6) 2 2
O24 Ca3 Ca2 96.2(5) . 2
Ca3 Ca3 Ca2 41.2(3) 2 2
P2 Ca3 Ca2 136.8(3) . 2
O39 Ca3 H42A 104.4 . .
O16 Ca3 H42A 144.3 . .
O42 Ca3 H42A 21.2 . .
O40 Ca3 H42A 69.9 . .
Ca2 Ca3 H42A 134.9 . .
O42 Ca3 H42A 83.3 2 .
O24 Ca3 H42A 94.4 . .
Ca3 Ca3 H42A 47.6 2 .
P2 Ca3 H42A 144.7 . .
Ca2 Ca3 H42A 9.0 2 .
O39 Ca3 H39A 28.3 . .
O16 Ca3 H39A 109.4 . .
O42 Ca3 H39A 85.8 . .
O40 Ca3 H39A 155.6 . .
Ca2 Ca3 H39A 106.9 . .
O42 Ca3 H39A 126.8 2 .
O24 Ca3 H39A 61.9 . .
Ca3 Ca3 H39A 144.9 2 .
P2 Ca3 H39A 99.7 . .
Ca2 Ca3 H39A 113.1 2 .
H42A Ca3 H39A 104.5 . .
O39 Ca3 H39B 17.5 . .
O16 Ca3 H39B 124.0 . .
O42 Ca3 H39B 68.5 . .
O40 Ca3 H39B 155.5 . .
Ca2 Ca3 H39B 93.7 . .
O42 Ca3 H39B 88.0 2 .
O24 Ca3 H39B 100.4 . .
Ca3 Ca3 H39B 109.0 2 .
P2 Ca3 H39B 125.4 . .
Ca2 Ca3 H39B 97.7 2 .
H42A Ca3 H39B 89.4 . .
H39A Ca3 H39B 40.8 . .
O39 Ca3 H40A 164.7 . .
O16 Ca3 H40A 66.7 . .
O42 Ca3 H40A 98.2 . .
O40 Ca3 H40A 13.3 . .
Ca2 Ca3 H40A 79.2 . .
O42 Ca3 H40A 66.5 2 .
O24 Ca3 H40A 104.8 . .
Ca3 Ca3 H40A 44.9 2 .
P2 Ca3 H40A 73.0 . .
Ca2 Ca3 H40A 68.7 2 .
H42A Ca3 H40A 77.7 . .
H39A Ca3 H40A 166.5 . .
H39B Ca3 H40A 152.4 . .
O39 Ca3 H40B 150.0 . .
O16 Ca3 H40B 97.0 . .
O42 Ca3 H40B 68.2 . .
O40 Ca3 H40B 23.4 . .
Ca2 Ca3 H40B 105.0 . .
O42 Ca3 H40B 71.9 2 .
O24 Ca3 H40B 100.4 . .
Ca3 Ca3 H40B 31.1 2 .
P2 Ca3 H40B 100.8 . .
Ca2 Ca3 H40B 38.3 2 .
H42A Ca3 H40B 47.3 . .
H39A Ca3 H40B 147.9 . .
H39B Ca3 H40B 132.9 . .
H40A Ca3 H40B 30.6 . .
Ca3 O39 Ca2 57.7(13) . .
Ca3 O39 H39A 86.1 . .
Ca2 O39 H39A 120.1 . .
Ca3 O39 H39B 127.2 . .
Ca2 O39 H39B 119.9 . .
H39A O39 H39B 120.0 . .
Ca3 O40 Ca3 86(2) . 2
Ca3 O40 H40A 131.5 . .
Ca3 O40 H40A 81.0 2 .
H40A O40 H40B 120.0 . .
O16 Ca2 O42 106.2(10) . 2
O16 Ca2 Ca3 51.9(8) . .
O42 Ca2 Ca3 67.3(7) 2 .
O16 Ca2 N1 162.0(13) . .
O42 Ca2 N1 89.7(12) 2 .
Ca3 Ca2 N1 145.5(11) . .
O16 Ca2 O23 85.8(9) . .
O42 Ca2 O23 132.0(8) 2 .
Ca3 Ca2 O23 87.7(5) . .
N1 Ca2 O23 89.8(11) . .
O16 Ca2 N2 112.6(12) . .
O42 Ca2 N2 130.9(12) 2 .
Ca3 Ca2 N2 161.6(10) . .
N1 Ca2 N2 49.4(13) . .
O23 Ca2 N2 80.7(11) . .
O16 Ca2 O41 81.6(10) . .
O42 Ca2 O41 71.3(9) 2 .
Ca3 Ca2 O41 100.1(8) . .
N1 Ca2 O41 96.0(12) . .
O23 Ca2 O41 156.2(8) . .
N2 Ca2 O41 85.6(12) . .
O16 Ca2 P2 25.3(8) . .
O42 Ca2 P2 129.7(8) 2 .
Ca3 Ca2 P2 75.6(3) . .
N1 Ca2 P2 136.8(10) . .
O23 Ca2 P2 76.7(5) . .
N2 Ca2 P2 87.7(10) . .
O41 Ca2 P2 83.5(7) . .
O16 Ca2 O39 73.6(12) . .
O42 Ca2 O39 77.1(10) 2 .
Ca3 Ca2 O39 33.1(9) . .
N1 Ca2 O39 119.3(13) . .
O23 Ca2 O39 61.8(9) . .
N2 Ca2 O39 141.8(13) . .
O41 Ca2 O39 132.0(11) . .
P2 Ca2 O39 90.1(9) . .
O16 Ca2 Ca3 79.1(8) . 2
O42 Ca2 Ca3 27.4(7) 2 2
Ca3 Ca2 Ca3 49.3(3) . 2
N1 Ca2 Ca3 115.8(10) . 2
O23 Ca2 Ca3 134.1(5) . 2
N2 Ca2 Ca3 145.0(10) . 2
O41 Ca2 Ca3 62.8(7) . 2
P2 Ca2 Ca3 102.3(3) . 2
O39 Ca2 Ca3 72.4(8) . 2
C2 C1 N1 114(4) . .
C2 C1 H1A 111.9 . .
N1 C1 H1A 111.3 . .
C2 C1 H1B 104.9 . .
N1 C1 H1B 107.1 . .
H1A C1 H1B 107.3 . .
C2 N2 Ca2 141(3) . .
C2 N2 H2 108.8 . .
Ca2 N2 H2 110.6 . .
C1 N1 Ca2 135(3) . .
C1 N1 H1 111.9 . .
Ca2 N1 H1 112.9 . .
N2 C2 C1 99(4) . .
N2 C2 H2A 110.7 . .
C1 C2 H2A 107.7 . .
N2 C2 H2B 114.5 . .
C1 C2 H2B 114.9 . .
H2A C2 H2B 109.3 . .
H1WA O1W H1WB 120.0 . .
H2WA O2W H2WB 120.0 . .
H4WA O4W H4WB 120.0 . .
H3WA O3W H3WB 120.0 . .

loop_
_geom_bond_atom_site_label_1
_geom_bond_atom_site_label_2
_geom_bond_distance
_geom_bond_site_symmetry_2
O42 Ca3 2.09(3) .
O42 Ca2 2.27(3) 2
O42 Ca3 2.67(3) 2
O42 H42A 0.8501 .
O42 H42B 0.8499 .
O41 Ca2 2.74(3) .
O41 H41A 0.8500 .
O41 H41B 0.8501 .
Mo1 O23 1.71(2) .
Mo1 O14 1.775(17) .
Mo1 O36 1.888(4) .
Mo1 O21 1.95(2) .
Mo1 O37 2.266(17) .
Mo1 O28 2.277(18) .
Mo1 Ca1 3.615(10) .
Mo2 O27 1.714(18) .
Mo2 O19 1.76(2) .
Mo2 O4 1.806(18) .
Mo2 O20 2.087(19) .
Mo2 O35 2.118(18) .
Mo2 O15 2.442(19) .
Mo3 O7 1.701(18) .
Mo3 O24 1.74(2) .
Mo3 O21 1.86(2) .
Mo3 O20 2.035(19) .
Mo3 O35 2.279(19) .
Mo3 O3 2.310(18) .
Mo4 O38 1.70(2) .
Mo4 O31 1.724(19) .
Mo4 O8 1.79(2) .
Mo4 O4 2.031(19) .
Mo4 O29 2.15(2) .
Mo4 O15 2.433(19) .
Mo5 O33 1.690(18) .
Mo5 O1 1.860(18) .
Mo5 O11 1.88(2) .
Mo5 O19 2.03(2) .
Mo5 O17 2.036(18) .
Mo5 O2 2.23(2) .
Mo6 O30 1.70(2) .
Mo6 O6 1.856(19) .
Mo6 O11 1.88(2) .
Mo6 O18 2.00(3) .
Mo6 O8 2.08(2) .
Mo6 O9 2.29(2) .
Mo7 O32 1.66(2) .
Mo7 O5 1.742(19) .
Mo7 O29 1.803(19) .
Mo7 O20 2.063(19) .
Mo7 O3 2.14(2) .
Mo7 O15 2.42(2) .
Mo8 O13 1.67(2) .
Mo8 O1 1.867(19) 2_655
Mo8 O12 1.91(2) .
Mo8 O5 2.062(19) .
Mo8 O26 2.063(19) .
Mo8 O25 2.23(2) .
Mo9 O10 1.69(2) .
Mo9 O18 1.82(3) .
Mo9 O12 1.87(2) .
Mo9 O6 1.884(19) 2_655
Mo9 O31 2.146(19) .
Mo9 O9 2.29(2) .
Cu1 O22 1.92(2) .
Cu1 O22 1.92(2) 5_666
Cu1 O34 1.962(17) .
Cu1 O34 1.962(17) 5_666
Ca1 O28 2.535(18) 2_655
Ca1 O28 2.535(18) .
Ca1 O37 2.539(19) 2_655
Ca1 O37 2.539(19) .
Ca1 O25 2.63(2) 2_655
Ca1 O25 2.63(2) .
Ca1 O2 2.66(2) 2_655
Ca1 O2 2.66(2) .
Ca1 O36 2.83(3) .
Ca1 P1 3.216(11) 2_655
Ca1 P1 3.216(11) .
Ca1 Mo1 3.615(10) 2_655
P1 O2 1.49(2) .
P1 O25 1.50(2) .
P1 O15 1.54(2) .
P1 O9 1.54(2) .
P2 O37 1.46(2) .
P2 O26 1.543(19) .
P2 O16 1.56(2) .
P2 O3 1.57(2) .
P2 Ca2 2.909(11) .
P2 Ca3 3.344(11) .
P3 O22 1.490(18) .
P3 O28 1.496(18) .
P3 O17 1.525(19) .
P3 O35 1.594(19) .
O1 Mo8 1.867(18) 2_655
O6 Mo9 1.884(19) 2_655
O16 Ca2 1.69(2) .
O16 Ca3 1.99(2) .
O23 Ca2 2.62(2) .
O24 Ca3 2.76(2) .
O34 H34A 0.8501 .
O34 H34B 0.8501 .
O36 Mo1 1.888(4) 2_655
Ca3 O39 1.63(4) .
Ca3 O40 2.14(5) .
Ca3 Ca2 2.522(13) .
Ca3 O42 2.67(3) 2
Ca3 Ca3 2.905(16) 2
Ca3 Ca2 3.830(12) 2
Ca3 H42A 2.3390 .
Ca3 H39A 1.7871 .
Ca3 H39B 2.2491 .
Ca3 H40A 2.7746 .
Ca3 H40B 1.9763 .
O39 Ca2 2.98(4) .
O39 H39A 0.8499 .
O39 H39B 0.8501 .
O40 Ca3 2.14(5) 2
O40 H40A 0.8500 .
O40 H40B 0.8498 .
Ca2 O42 2.27(3) 2
Ca2 N1 2.49(4) .
Ca2 N2 2.62(4) .
Ca2 Ca3 3.830(12) 2
C1 C2 1.36(2) .
C1 N1 1.37(2) .
C1 H1A 0.9700 .
C1 H1B 0.9700 .
N2 C2 1.348(19) .
N2 H2 0.8600 .
N1 H1 0.8600 .
C2 H2A 0.9700 .
C2 H2B 0.9700 .
O1W H1WA 0.8500 .
O1W H1WB 0.8500 .
O2W H2WA 0.8500 .
O2W H2WB 0.8500 .
O4W H4WA 0.8500 .
O4W H4WB 0.8502 .
O3W H3WA 0.8500 .
O3W H3WB 0.8500 .

loop_
_geom_hbond_atom_site_label_D
_geom_hbond_atom_site_label_H
_geom_hbond_atom_site_label_A
_geom_hbond_distance_DH
_geom_hbond_distance_HA
_geom_hbond_distance_DA
_geom_hbond_angle_DHA
_geom_hbond_site_symmetry_A
O3W H3WB O7 0.85 2.89 3.21(3) 105.2 5_666
O4W H4WB O13 0.85 2.27 2.98(3) 141.2 8_556
O2W H2WB O34 0.85 2.83 3.03(3) 95.8 5_666
O2W H2WA O30 0.85 2.49 3.02(3) 121.1 3_455
O40 H40B O16 0.85 2.01 2.50(2) 116.0 2
O40 H40A O32 0.85 2.62 3.32(5) 141.7 2
O39 H39B O10 0.85 2.70 3.03(5) 104.7 4
O34 H34B O14 0.85 1.95 2.79(3) 168.9 5_666
O34 H34A O2W 0.85 2.66 3.03(3) 107.7 5_666
O41 H41A O32 0.85 2.52 3.20(4) 138.0 2
O41 H41A O24 0.85 2.28 2.96(4) 137.3 2
O42 H42B O18 0.85 2.44 3.18(4) 144.9 3_455
O42 H42A O41 0.85 2.49 2.94(4) 113.9 2
O42 H42A O16 0.85 2.35 3.19(3) 168.0 2
O4W H4WA O27 0.85 3.22 3.41(3) 95.5 .
O2W H2WA O39 0.85 1.90 2.50(5) 126.6 .
O40 H40A O41 0.85 2.49 3.14(3) 134.5 .
O39 H39A O24 0.85 2.48 3.21(5) 144.1 .
O39 H39A O2W 0.85 2.05 2.50(5) 112.0 .
O34 H34A O27 0.85 2.71 2.81(2) 88.2 .
O34 H34A O22 0.85 2.68 2.77(3) 86.7 .
O42 H42A O40 0.85 2.57 3.02(6) 114.0 .

loop_
_geom_torsion_atom_site_label_1
_geom_torsion_atom_site_label_2
_geom_torsion_atom_site_label_3
_geom_torsion_atom_site_label_4
_geom_torsion
_geom_torsion_site_symmetry_1
_geom_torsion_site_symmetry_4
O28 Ca1 P1 O2 169.3(13) 2_655 .
O28 Ca1 P1 O2 -50.9(10) . .
O37 Ca1 P1 O2 23.8(13) 2_655 .
O37 Ca1 P1 O2 -117.1(10) . .
O25 Ca1 P1 O2 68.2(10) 2_655 .
O25 Ca1 P1 O2 -171.5(14) . .
O2 Ca1 P1 O2 123.2(9) 2_655 .
O36 Ca1 P1 O2 -84.1(9) . .
P1 Ca1 P1 O2 95.9(9) 2_655 .
O28 Ca1 P1 O25 -19.2(12) 2_655 .
O28 Ca1 P1 O25 120.6(10) . .
O37 Ca1 P1 O25 -164.7(13) 2_655 .
O37 Ca1 P1 O25 54.4(10) . .
O25 Ca1 P1 O25 -120.2(10) 2_655 .
O2 Ca1 P1 O25 -65.3(10) 2_655 .
O2 Ca1 P1 O25 171.5(14) . .
O36 Ca1 P1 O25 87.5(9) . .
P1 Ca1 P1 O25 -92.5(9) 2_655 .
O28 Ca1 P1 O15 -104.8(14) 2_655 .
O28 Ca1 P1 O15 35.0(11) . .
O37 Ca1 P1 O15 109.7(14) 2_655 .
O37 Ca1 P1 O15 -31.2(11) . .
O25 Ca1 P1 O15 154.2(11) 2_655 .
O25 Ca1 P1 O15 -85.6(14) . .
O2 Ca1 P1 O15 -150.9(11) 2_655 .
O2 Ca1 P1 O15 86.0(14) . .
O36 Ca1 P1 O15 1.9(11) . .
P1 Ca1 P1 O15 -178.1(11) 2_655 .
O28 Ca1 P1 O9 74.1(13) 2_655 .
O28 Ca1 P1 O9 -146.1(10) . .
O37 Ca1 P1 O9 -71.4(13) 2_655 .
O37 Ca1 P1 O9 147.7(10) . .
O25 Ca1 P1 O9 -26.9(10) 2_655 .
O25 Ca1 P1 O9 93.3(13) . .
O2 Ca1 P1 O9 28.0(10) 2_655 .
O2 Ca1 P1 O9 -95.1(13) . .
O36 Ca1 P1 O9 -179.2(9) . .
P1 Ca1 P1 O9 0.8(9) 2_655 .
O25 P1 O2 Mo5 -176.2(12) . .
O15 P1 O2 Mo5 64.4(17) . .
O9 P1 O2 Mo5 -52.5(18) . .
Ca1 P1 O2 Mo5 -168.9(18) . .
O25 P1 O2 Ca1 -7.2(12) . .
O15 P1 O2 Ca1 -126.7(9) . .
O9 P1 O2 Ca1 116.4(9) . .
O1 Mo5 O2 P1 125.4(16) . .
O11 Mo5 O2 P1 31.8(16) . .
O19 Mo5 O2 P1 -56.8(15) . .
O17 Mo5 O2 P1 -140.7(16) . .
O1 Mo5 O2 Ca1 -40.1(11) . .
O11 Mo5 O2 Ca1 -133.7(12) . .
O19 Mo5 O2 Ca1 137.7(12) . .
O17 Mo5 O2 Ca1 53.7(11) . .
O28 Ca1 O2 P1 125.0(10) . .
O37 Ca1 O2 P1 -164.7(9) 2_655 .
O37 Ca1 O2 P1 64.4(10) . .
O25 Ca1 O2 P1 -106.5(9) 2_655 .
O25 Ca1 O2 P1 4.8(8) . .
O2 Ca1 O2 P1 -57.8(7) 2_655 .
O36 Ca1 O2 P1 122.2(7) . .
P1 Ca1 O2 P1 -80.7(8) 2_655 .
Mo1 Ca1 O2 P1 161.1(5) 2_655 .
O28 Ca1 O2 Mo5 -66.0(10) . .
O37 Ca1 O2 Mo5 4.3(14) 2_655 .
O37 Ca1 O2 Mo5 -126.6(10) . .
O25 Ca1 O2 Mo5 62.5(11) 2_655 .
O25 Ca1 O2 Mo5 173.8(13) . .
O2 Ca1 O2 Mo5 111.2(12) 2_655 .
O36 Ca1 O2 Mo5 -68.8(12) . .
P1 Ca1 O2 Mo5 88.3(10) 2_655 .
P1 Ca1 O2 Mo5 169.0(18) . .
Mo1 Ca1 O2 Mo5 -29.9(17) 2_655 .
O37 P2 O3 Mo7 -138.0(15) . .
O26 P2 O3 Mo7 -13.3(19) . .
O16 P2 O3 Mo7 99.2(16) . .
Ca2 P2 O3 Mo7 112.5(14) . .
Ca3 P2 O3 Mo7 105.3(15) . .
O37 P2 O3 Mo3 62.6(14) . .
O26 P2 O3 Mo3 -172.7(11) . .
O16 P2 O3 Mo3 -60.2(15) . .
Ca2 P2 O3 Mo3 -47.0(17) . .
Ca3 P2 O3 Mo3 -54.1(11) . .
O32 Mo7 O3 P2 -83.7(17) . .
O5 Mo7 O3 P2 20.2(17) . .
O29 Mo7 O3 P2 134(2) . .
O20 Mo7 O3 P2 -179.8(18) . .
O15 Mo7 O3 P2 104.0(16) . .
O32 Mo7 O3 Mo3 79.1(9) . .
O5 Mo7 O3 Mo3 -177.0(9) . .
O29 Mo7 O3 Mo3 -63(2) . .
O20 Mo7 O3 Mo3 -17.0(7) . .
O15 Mo7 O3 Mo3 -93.2(7) . .
O7 Mo3 O3 P2 -140(3) . .
O24 Mo3 O3 P2 85.3(14) . .
O21 Mo3 O3 P2 -21.1(14) . .
O20 Mo3 O3 P2 -177.1(15) . .
O35 Mo3 O3 P2 -105.2(13) . .
O7 Mo3 O3 Mo7 54(4) . .
O24 Mo3 O3 Mo7 -80.1(9) . .
O21 Mo3 O3 Mo7 173.6(9) . .
O20 Mo3 O3 Mo7 17.5(7) . .
O35 Mo3 O3 Mo7 89.4(8) . .
O27 Mo2 O4 Mo4 176.0(12) . .
O19 Mo2 O4 Mo4 -74.4(13) . .
O20 Mo2 O4 Mo4 79.9(12) . .
O35 Mo2 O4 Mo4 28(3) . .
O15 Mo2 O4 Mo4 7.3(11) . .
O38 Mo4 O4 Mo2 -176.3(13) . .
O31 Mo4 O4 Mo2 -23(3) . .
O8 Mo4 O4 Mo2 79.1(13) . .
O29 Mo4 O4 Mo2 -83.1(13) . .
O15 Mo4 O4 Mo2 -7.5(11) . .
O32 Mo7 O5 Mo8 122(2) . .
O29 Mo7 O5 Mo8 -133(2) . .
O20 Mo7 O5 Mo8 -15(4) . .
O3 Mo7 O5 Mo8 28(2) . .
O15 Mo7 O5 Mo8 -56(2) . .
O13 Mo8 O5 Mo7 -148(2) . .
O1 Mo8 O5 Mo7 20(5) 2_655 .
O12 Mo8 O5 Mo7 113(2) . .
O26 Mo8 O5 Mo7 -53(2) . .
O25 Mo8 O5 Mo7 29(2) . .
O38 Mo4 O8 Mo6 128.3(17) . .
O31 Mo4 O8 Mo6 22.6(18) . .
O4 Mo4 O8 Mo6 -133.8(17) . .
O29 Mo4 O8 Mo6 -83(3) . .
O15 Mo4 O8 Mo6 -62.0(17) . .
O30 Mo6 O8 Mo4 -146.0(18) . .
O6 Mo6 O8 Mo4 17(5) . .
O11 Mo6 O8 Mo4 112.6(18) . .
O18 Mo6 O8 Mo4 -42.7(18) . .
O9 Mo6 O8 Mo4 28.0(17) . .
O2 P1 O9 Mo6 48.6(17) . .
O25 P1 O9 Mo6 170.7(12) . .
O15 P1 O9 Mo6 -70.4(15) . .
Ca1 P1 O9 Mo6 110.5(11) . .
O2 P1 O9 Mo9 -171.1(11) . .
O25 P1 O9 Mo9 -48.9(16) . .
O15 P1 O9 Mo9 70.0(15) . .
Ca1 P1 O9 Mo9 -109.2(11) . .
O30 Mo6 O9 P1 98(5) . .
O6 Mo6 O9 P1 -120.0(15) . .
O11 Mo6 O9 P1 -26.4(14) . .
O18 Mo6 O9 P1 150.4(17) . .
O8 Mo6 O9 P1 62.8(14) . .
O30 Mo6 O9 Mo9 -52(5) . .
O6 Mo6 O9 Mo9 90.2(8) . .
O11 Mo6 O9 Mo9 -176.3(8) . .
O18 Mo6 O9 Mo9 0.6(8) . .
O8 Mo6 O9 Mo9 -87.1(7) . .
O10 Mo9 O9 P1 -95(4) . .
O18 Mo9 O9 P1 -150.9(17) . .
O12 Mo9 O9 P1 25.9(14) . .
O6 Mo9 O9 P1 117.8(15) 2_655 .
O31 Mo9 O9 P1 -63.6(14) . .
O10 Mo9 O9 Mo6 55(4) . .
O18 Mo9 O9 Mo6 -0.6(9) . .
O12 Mo9 O9 Mo6 176.2(8) . .
O6 Mo9 O9 Mo6 -91.9(8) 2_655 .
O31 Mo9 O9 Mo6 86.7(7) . .
O30 Mo6 O11 Mo5 -157(4) . .
O6 Mo6 O11 Mo5 100(4) . .
O18 Mo6 O11 Mo5 7(5) . .
O8 Mo6 O11 Mo5 -66(4) . .
O9 Mo6 O11 Mo5 14(4) . .
O33 Mo5 O11 Mo6 162(3) . .
O1 Mo5 O11 Mo6 -100(4) . .
O19 Mo5 O11 Mo6 66(4) . .
O17 Mo5 O11 Mo6 7(6) . .
O2 Mo5 O11 Mo6 -15(4) . .
O10 Mo9 O12 Mo8 154(3) . .
O18 Mo9 O12 Mo8 -7(5) . .
O6 Mo9 O12 Mo8 -103(3) 2_655 .
O31 Mo9 O12 Mo8 63(3) . .
O9 Mo9 O12 Mo8 -15(3) . .
O13 Mo8 O12 Mo9 -158(3) . .
O1 Mo8 O12 Mo9 102(3) 2_655 .
O5 Mo8 O12 Mo9 -64(3) . .
O26 Mo8 O12 Mo9 -14(5) . .
O25 Mo8 O12 Mo9 17(3) . .
O2 P1 O15 Mo7 121.6(13) . .
O25 P1 O15 Mo7 2.6(16) . .
O9 P1 O15 Mo7 -117.5(13) . .
Ca1 P1 O15 Mo7 61.6(15) . .
O2 P1 O15 Mo4 -120.0(12) . .
O25 P1 O15 Mo4 121.0(12) . .
O9 P1 O15 Mo4 0.9(15) . .
Ca1 P1 O15 Mo4 180.0(5) . .
O2 P1 O15 Mo2 -5.3(16) . .
O25 P1 O15 Mo2 -124.3(12) . .
O9 P1 O15 Mo2 115.7(13) . .
Ca1 P1 O15 Mo2 -65.3(15) . .
O5 Mo7 O15 P1 35.8(13) . .
O29 Mo7 O15 P1 139.4(14) . .
O20 Mo7 O15 P1 -125.4(14) . .
O3 Mo7 O15 P1 -51.1(13) . .
O5 Mo7 O15 Mo4 -96.6(8) . .
O29 Mo7 O15 Mo4 7.0(7) . .
O20 Mo7 O15 Mo4 102.2(7) . .
O3 Mo7 O15 Mo4 176.5(7) . .
O5 Mo7 O15 Mo2 175.2(8) . .
O29 Mo7 O15 Mo2 -81.3(7) . .
O20 Mo7 O15 Mo2 14.0(6) . .
O3 Mo7 O15 Mo2 88.2(7) . .
O38 Mo4 O15 P1 -175(3) . .
O31 Mo4 O15 P1 -49.2(14) . .
O8 Mo4 O15 P1 46.4(14) . .
O4 Mo4 O15 P1 136.9(15) . .
O29 Mo4 O15 P1 -141.7(14) . .
O38 Mo4 O15 Mo7 -40(4) . .
O31 Mo4 O15 Mo7 86.5(8) . .
O8 Mo4 O15 Mo7 -177.8(8) . .
O4 Mo4 O15 Mo7 -87.3(7) . .
O29 Mo4 O15 Mo7 -6.0(6) . .
O38 Mo4 O15 Mo2 52(4) . .
O31 Mo4 O15 Mo2 178.4(8) . .
O8 Mo4 O15 Mo2 -85.9(8) . .
O4 Mo4 O15 Mo2 4.6(7) . .
O29 Mo4 O15 Mo2 85.9(7) . .
O27 Mo2 O15 P1 148(3) . .
O19 Mo2 O15 P1 -33.9(13) . .
O4 Mo2 O15 P1 -135.3(15) . .
O20 Mo2 O15 P1 126.7(14) . .
O35 Mo2 O15 P1 52.6(13) . .
O27 Mo2 O15 Mo7 7(4) . .
O19 Mo2 O15 Mo7 -174.5(8) . .
O4 Mo2 O15 Mo7 84.1(8) . .
O20 Mo2 O15 Mo7 -13.9(6) . .
O35 Mo2 O15 Mo7 -88.0(7) . .
O27 Mo2 O15 Mo4 -82(4) . .
O19 Mo2 O15 Mo4 96.4(7) . .
O4 Mo2 O15 Mo4 -5.1(7) . .
O20 Mo2 O15 Mo4 -103.0(8) . .
O35 Mo2 O15 Mo4 -177.1(7) . .
O37 P2 O16 Ca2 40.2(19) . .
O26 P2 O16 Ca2 -83.5(17) . .
O3 P2 O16 Ca2 159.4(14) . .
Ca3 P2 O16 Ca2 143(3) . .
O37 P2 O16 Ca3 -103(2) . .
O26 P2 O16 Ca3 134(2) . .
O3 P2 O16 Ca3 16(2) . .
Ca2 P2 O16 Ca3 -143(3) . .
O22 P3 O17 Mo5 146.1(15) . .
O28 P3 O17 Mo5 -91.0(17) . .
O35 P3 O17 Mo5 28.8(19) . .
O33 Mo5 O17 P3 -142.3(17) . .
O1 Mo5 O17 P3 120.0(17) . .
O11 Mo5 O17 P3 13(4) . .
O19 Mo5 O17 P3 -46.6(16) . .
O2 Mo5 O17 P3 35.6(16) . .
O10 Mo9 O18 Mo6 -168.1(15) . .
O12 Mo9 O18 Mo6 -8(4) . .
O6 Mo9 O18 Mo6 88.9(16) 2_655 .
O31 Mo9 O18 Mo6 -78.3(15) . .
O9 Mo9 O18 Mo6 0.8(12) . .
O30 Mo6 O18 Mo9 170.7(14) . .
O6 Mo6 O18 Mo9 -87.8(16) . .
O11 Mo6 O18 Mo9 6(3) . .
O8 Mo6 O18 Mo9 80.0(15) . .
O9 Mo6 O18 Mo9 -0.8(13) . .
O27 Mo2 O19 Mo5 -127(2) . .
O4 Mo2 O19 Mo5 127(2) . .
O20 Mo2 O19 Mo5 12(3) . .
O35 Mo2 O19 Mo5 -30(2) . .
O15 Mo2 O19 Mo5 53(2) . .
O33 Mo5 O19 Mo2 148(2) . .
O1 Mo5 O19 Mo2 -17(5) . .
O11 Mo5 O19 Mo2 -111(2) . .
O17 Mo5 O19 Mo2 52(2) . .
O2 Mo5 O19 Mo2 -26(2) . .
O7 Mo3 O20 Mo7 169.0(10) . .
O24 Mo3 O20 Mo7 65.4(11) . .
O21 Mo3 O20 Mo7 -64.3(17) . .
O35 Mo3 O20 Mo7 -108.9(10) . .
O3 Mo3 O20 Mo7 -19.4(8) . .
O7 Mo3 O20 Mo2 -62.3(10) . .
O24 Mo3 O20 Mo2 -165.9(10) . .
O21 Mo3 O20 Mo2 64.4(17) . .
O35 Mo3 O20 Mo2 19.8(8) . .
O3 Mo3 O20 Mo2 109.2(10) . .
O32 Mo7 O20 Mo3 -72.9(11) . .
O5 Mo7 O20 Mo3 66(2) . .
O29 Mo7 O20 Mo3 -174.4(10) . .
O3 Mo7 O20 Mo3 20.6(8) . .
O15 Mo7 O20 Mo3 107.9(10) . .
O32 Mo7 O20 Mo2 161.0(11) . .
O5 Mo7 O20 Mo2 -60(2) . .
O29 Mo7 O20 Mo2 59.5(10) . .
O3 Mo7 O20 Mo2 -105.4(10) . .
O15 Mo7 O20 Mo2 -18.1(8) . .
O27 Mo2 O20 Mo3 75.2(9) . .
O19 Mo2 O20 Mo3 -65.5(19) . .
O4 Mo2 O20 Mo3 177.6(9) . .
O35 Mo2 O20 Mo3 -21.1(8) . .
O15 Mo2 O20 Mo3 -108.9(9) . .
O27 Mo2 O20 Mo7 -157.8(10) . .
O19 Mo2 O20 Mo7 62(2) . .
O4 Mo2 O20 Mo7 -55.4(11) . .
O35 Mo2 O20 Mo7 105.9(10) . .
O15 Mo2 O20 Mo7 18.0(8) . .
O7 Mo3 O21 Mo1 133(3) . .
O24 Mo3 O21 Mo1 -120(3) . .
O20 Mo3 O21 Mo1 7(4) . .
O35 Mo3 O21 Mo1 49(3) . .
O3 Mo3 O21 Mo1 -34(3) . .
O23 Mo1 O21 Mo3 119(3) . .
O14 Mo1 O21 Mo3 -134(3) . .
O36 Mo1 O21 Mo3 -12(4) . .
O37 Mo1 O21 Mo3 30(3) . .
O28 Mo1 O21 Mo3 -46(3) . .
Ca1 Mo1 O21 Mo3 -8(3) . .
O28 P3 O22 Cu1 126.0(17) . .
O17 P3 O22 Cu1 -113.1(18) . .
O35 P3 O22 Cu1 6(2) . .
O34 Cu1 O22 P3 68.0(19) . .
O34 Cu1 O22 P3 -112.0(19) 5_666 .
O14 Mo1 O23 Ca2 -169.3(11) . .
O36 Mo1 O23 Ca2 88.3(13) . .
O21 Mo1 O23 Ca2 -72.5(12) . .
O37 Mo1 O23 Ca2 9.1(12) . .
O28 Mo1 O23 Ca2 1(4) . .
Ca1 Mo1 O23 Ca2 38.1(15) . .
O7 Mo3 O24 Ca3 133.4(10) . .
O21 Mo3 O24 Ca3 26.2(12) . .
O20 Mo3 O24 Ca3 -126.5(9) . .
O35 Mo3 O24 Ca3 -104(3) . .
O3 Mo3 O24 Ca3 -56.8(9) . .
O2 P1 O25 Mo8 -179.0(12) . .
O15 P1 O25 Mo8 -59.7(16) . .
O9 P1 O25 Mo8 56.9(17) . .
Ca1 P1 O25 Mo8 173.7(18) . .
O2 P1 O25 Ca1 7.3(12) . .
O15 P1 O25 Ca1 126.5(9) . .
O9 P1 O25 Ca1 -116.9(9) . .
O1 Mo8 O25 P1 -129.2(15) 2_655 .
O12 Mo8 O25 P1 -35.9(15) . .
O5 Mo8 O25 P1 52.7(15) . .
O26 Mo8 O25 P1 134.5(16) . .
O1 Mo8 O25 Ca1 42.6(11) 2_655 .
O12 Mo8 O25 Ca1 135.9(11) . .
O5 Mo8 O25 Ca1 -135.5(11) . .
O26 Mo8 O25 Ca1 -53.7(11) . .
O28 Ca1 O25 P1 167.7(8) 2_655 .
O28 Ca1 O25 P1 -61.5(10) . .
O37 Ca1 O25 P1 54(4) 2_655 .
O37 Ca1 O25 P1 -121.3(10) . .
O25 Ca1 O25 P1 59.9(7) 2_655 .
O2 Ca1 O25 P1 109.9(9) 2_655 .
O2 Ca1 O25 P1 -4.7(8) . .
O36 Ca1 O25 P1 -120.1(7) . .
P1 Ca1 O25 P1 83.6(8) 2_655 .
Mo1 Ca1 O25 P1 -160.3(5) 2_655 .
O28 Ca1 O25 Mo8 -6.1(13) 2_655 .
O28 Ca1 O25 Mo8 124.7(10) . .
O37 Ca1 O25 Mo8 -120(3) 2_655 .
O37 Ca1 O25 Mo8 64.9(10) . .
O25 Ca1 O25 Mo8 -113.9(12) 2_655 .
O2 Ca1 O25 Mo8 -63.9(11) 2_655 .
O2 Ca1 O25 Mo8 -178.5(13) . .
O36 Ca1 O25 Mo8 66.1(12) . .
P1 Ca1 O25 Mo8 -90.1(10) 2_655 .
P1 Ca1 O25 Mo8 -173.8(17) . .
Mo1 Ca1 O25 Mo8 25.9(17) 2_655 .
O37 P2 O26 Mo8 81.9(19) . .
O16 P2 O26 Mo8 -155.2(15) . .
O3 P2 O26 Mo8 -38.7(19) . .
Ca2 P2 O26 Mo8 177.1(14) . .
Ca3 P2 O26 Mo8 -137.3(12) . .
O13 Mo8 O26 P2 148.7(17) . .
O1 Mo8 O26 P2 -112.1(17) 2_655 .
O12 Mo8 O26 P2 4(4) . .
O5 Mo8 O26 P2 54.8(17) . .
O25 Mo8 O26 P2 -27.8(16) . .
O22 P3 O28 Mo1 -47.4(16) . .
O17 P3 O28 Mo1 -167.8(11) . .
O35 P3 O28 Mo1 72.1(13) . .
O22 P3 O28 Ca1 169.7(12) . .
O17 P3 O28 Ca1 49.3(16) . .
O35 P3 O28 Ca1 -70.9(15) . .
O23 Mo1 O28 P3 -106(3) . .
O14 Mo1 O28 P3 64.2(13) . .
O36 Mo1 O28 P3 162.9(13) . .
O21 Mo1 O28 P3 -31.1(12) . .
O37 Mo1 O28 P3 -115.0(13) . .
Ca1 Mo1 O28 P3 -152.6(16) . .
O23 Mo1 O28 Ca1 46(3) . .
O14 Mo1 O28 Ca1 -143.3(8) . .
O36 Mo1 O28 Ca1 -44.6(6) . .
O21 Mo1 O28 Ca1 121.5(8) . .
O37 Mo1 O28 Ca1 37.6(6) . .
O28 Ca1 O28 P3 -177.6(16) 2_655 .
O37 Ca1 O28 P3 -119.2(14) 2_655 .
O37 Ca1 O28 P3 114.9(15) . .
O25 Ca1 O28 P3 -54.3(16) 2_655 .
O25 Ca1 O28 P3 50.9(15) . .
O2 Ca1 O28 P3 4.9(13) . .
O36 Ca1 O28 P3 -177.6(16) . .
P1 Ca1 O28 P3 -44.3(19) 2_655 .
P1 Ca1 O28 P3 27.0(13) . .
Mo1 Ca1 O28 P3 -157.9(14) 2_655 .
O28 Ca1 O28 Mo1 32.4(3) 2_655 .
O37 Ca1 O28 Mo1 90.8(6) 2_655 .
O37 Ca1 O28 Mo1 -35.1(6) . .
O25 Ca1 O28 Mo1 155.7(6) 2_655 .
O25 Ca1 O28 Mo1 -99.1(7) . .
O2 Ca1 O28 Mo1 -145.1(8) . .
O36 Ca1 O28 Mo1 32.4(3) . .
P1 Ca1 O28 Mo1 165.7(5) 2_655 .
P1 Ca1 O28 Mo1 -123.1(5) . .
Mo1 Ca1 O28 Mo1 52.1(5) 2_655 .
O32 Mo7 O29 Mo4 178.9(10) . .
O5 Mo7 O29 Mo4 71.7(12) . .
O20 Mo7 O29 Mo4 -83.1(10) . .
O3 Mo7 O29 Mo4 -39(3) . .
O15 Mo7 O29 Mo4 -9.0(9) . .
O38 Mo4 O29 Mo7 -179.1(11) . .
O31 Mo4 O29 Mo7 -75.2(11) . .
O8 Mo4 O29 Mo7 31(3) . .
O4 Mo4 O29 Mo7 84.0(11) . .
O15 Mo4 O29 Mo7 9.2(9) . .
O38 Mo4 O31 Mo9 -128.0(18) . .
O8 Mo4 O31 Mo9 -21.6(19) . .
O4 Mo4 O31 Mo9 79(3) . .
O29 Mo4 O31 Mo9 136.8(18) . .
O15 Mo4 O31 Mo9 64.5(17) . .
O10 Mo9 O31 Mo4 143.7(19) . .
O18 Mo9 O31 Mo4 44.0(19) . .
O12 Mo9 O31 Mo4 -115.0(18) . .
O6 Mo9 O31 Mo4 -24(5) 2_655 .
O9 Mo9 O31 Mo4 -29.5(17) . .
O22 P3 O35 Mo2 -101.0(15) . .
O28 P3 O35 Mo2 136.5(14) . .
O17 P3 O35 Mo2 16.7(18) . .
O22 P3 O35 Mo3 59.5(14) . .
O28 P3 O35 Mo3 -63.0(13) . .
O17 P3 O35 Mo3 177.2(10) . .
O27 Mo2 O35 P3 88.0(16) . .
O19 Mo2 O35 P3 -18.5(15) . .
O4 Mo2 O35 P3 -124(2) . .
O20 Mo2 O35 P3 -178.8(16) . .
O15 Mo2 O35 P3 -103.5(15) . .
O27 Mo2 O35 Mo3 -75.3(8) . .
O19 Mo2 O35 Mo3 178.2(8) . .
O4 Mo2 O35 Mo3 73(2) . .
O20 Mo2 O35 Mo3 17.9(7) . .
O15 Mo2 O35 Mo3 93.2(7) . .
O7 Mo3 O35 P3 -84.2(12) . .
O24 Mo3 O35 P3 151(3) . .
O21 Mo3 O35 P3 19.0(12) . .
O20 Mo3 O35 P3 175.1(13) . .
O3 Mo3 O35 P3 103.8(12) . .
O7 Mo3 O35 Mo2 82.1(9) . .
O24 Mo3 O35 Mo2 -42(4) . .
O21 Mo3 O35 Mo2 -174.7(8) . .
O20 Mo3 O35 Mo2 -18.6(7) . .
O3 Mo3 O35 Mo2 -89.9(7) . .
O23 Mo1 O36 Mo1 55.0(7) . 2_655
O14 Mo1 O36 Mo1 -53.7(6) . 2_655
O21 Mo1 O36 Mo1 -174.7(14) . 2_655
O37 Mo1 O36 Mo1 142.2(5) . 2_655
O28 Mo1 O36 Mo1 -141.0(4) . 2_655
Ca1 Mo1 O36 Mo1 -179.994(7) . 2_655
O23 Mo1 O36 Ca1 -125.0(7) . .
O14 Mo1 O36 Ca1 126.3(6) . .
O21 Mo1 O36 Ca1 5.3(14) . .
O37 Mo1 O36 Ca1 -37.8(5) . .
O28 Mo1 O36 Ca1 39.0(4) . .
O28 Ca1 O36 Mo1 -40.3(5) 2_655 2_655
O28 Ca1 O36 Mo1 139.7(5) . 2_655
O37 Ca1 O36 Mo1 38.6(5) 2_655 2_655
O37 Ca1 O36 Mo1 -141.4(5) . 2_655
O25 Ca1 O36 Mo1 37.3(6) 2_655 2_655
O25 Ca1 O36 Mo1 -142.7(6) . 2_655
O2 Ca1 O36 Mo1 -37.2(6) 2_655 2_655
O2 Ca1 O36 Mo1 142.8(6) . 2_655
P1 Ca1 O36 Mo1 -0.65(17) 2_655 2_655
P1 Ca1 O36 Mo1 179.35(17) . 2_655
O28 Ca1 O36 Mo1 139.7(5) 2_655 .
O28 Ca1 O36 Mo1 -40.3(5) . .
O37 Ca1 O36 Mo1 -141.4(5) 2_655 .
O37 Ca1 O36 Mo1 38.6(5) . .
O25 Ca1 O36 Mo1 -142.7(6) 2_655 .
O25 Ca1 O36 Mo1 37.3(6) . .
O2 Ca1 O36 Mo1 142.8(6) 2_655 .
O2 Ca1 O36 Mo1 -37.2(6) . .
P1 Ca1 O36 Mo1 179.35(17) 2_655 .
P1 Ca1 O36 Mo1 -0.65(17) . .
Mo1 Ca1 O36 Mo1 180.002(2) 2_655 .
O26 P2 O37 Mo1 163.3(12) . .
O16 P2 O37 Mo1 46.1(16) . .
O3 P2 O37 Mo1 -74.4(14) . .
Ca2 P2 O37 Mo1 63.4(12) . .
Ca3 P2 O37 Mo1 22.0(15) . .
O26 P2 O37 Ca1 -48.1(17) . .
O16 P2 O37 Ca1 -165.4(12) . .
O3 P2 O37 Ca1 74.2(15) . .
Ca2 P2 O37 Ca1 -148.0(12) . .
Ca3 P2 O37 Ca1 170.6(9) . .
O23 Mo1 O37 P2 -58.4(15) . .
O14 Mo1 O37 P2 116(3) . .
O36 Mo1 O37 P2 -160.2(14) . .
O21 Mo1 O37 P2 37.0(14) . .
O28 Mo1 O37 P2 119.3(14) . .
Ca1 Mo1 O37 P2 156.8(17) . .
O23 Mo1 O37 Ca1 144.9(9) . .
O14 Mo1 O37 Ca1 -41(3) . .
O36 Mo1 O37 Ca1 43.0(6) . .
O21 Mo1 O37 Ca1 -119.8(8) . .
O28 Mo1 O37 Ca1 -37.5(6) . .
O28 Ca1 O37 P2 116.1(14) 2_655 .
O28 Ca1 O37 P2 -119.5(15) . .
O37 Ca1 O37 P2 173.9(16) 2_655 .
O25 Ca1 O37 P2 -1(4) 2_655 .
O25 Ca1 O37 P2 -7.2(13) . .
O2 Ca1 O37 P2 52.0(16) 2_655 .
O2 Ca1 O37 P2 -54.9(15) . .
O36 Ca1 O37 P2 173.9(16) . .
P1 Ca1 O37 P2 40(2) 2_655 .
P1 Ca1 O37 P2 -30.5(14) . .
Mo1 Ca1 O37 P2 154.9(14) 2_655 .
O28 Ca1 O37 Mo1 -89.1(7) 2_655 .
O28 Ca1 O37 Mo1 35.3(6) . .
O37 Ca1 O37 Mo1 -31.3(3) 2_655 .
O25 Ca1 O37 Mo1 154(3) 2_655 .
O25 Ca1 O37 Mo1 147.6(8) . .
O2 Ca1 O37 Mo1 -153.1(7) 2_655 .
O2 Ca1 O37 Mo1 99.9(7) . .
O36 Ca1 O37 Mo1 -31.3(3) . .
P1 Ca1 O37 Mo1 -165.3(5) 2_655 .
P1 Ca1 O37 Mo1 124.3(6) . .
Mo1 Ca1 O37 Mo1 -50.2(5) 2_655 .
P2 O16 Ca3 O39 88(3) . .
Ca2 O16 Ca3 O39 -63.7(19) . .
P2 O16 Ca3 O42 -117(4) . .
Ca2 O16 Ca3 O42 91(4) . .
P2 O16 Ca3 O40 -97(2) . .
Ca2 O16 Ca3 O40 111.4(12) . .
P2 O16 Ca3 Ca2 151(3) . .
P2 O16 Ca3 O42 -175(2) . 2
Ca2 O16 Ca3 O42 33.6(9) . 2
P2 O16 Ca3 O24 -3(2) . .
Ca2 O16 Ca3 O24 -154.6(8) . .
P2 O16 Ca3 Ca3 -135.0(19) . 2
Ca2 O16 Ca3 Ca3 73.7(8) . 2
Ca2 O16 Ca3 P2 -151(3) . .
P2 O16 Ca3 Ca2 -104(2) . 2
Ca2 O16 Ca3 Ca2 104.6(9) . 2
Ca2 O42 Ca3 O39 175(2) 2 .
Ca3 O42 Ca3 O39 137.1(16) 2 .
Ca2 O42 Ca3 O16 19(5) 2 .
Ca3 O42 Ca3 O16 -19(4) 2 .
Ca2 O42 Ca3 O40 -0.4(15) 2 .
Ca3 O42 Ca3 O40 -38.8(10) 2 .
Ca2 O42 Ca3 Ca2 93.7(15) 2 .
Ca3 O42 Ca3 Ca2 55.4(12) 2 .
Ca2 O42 Ca3 O42 76.5(15) 2 2
Ca3 O42 Ca3 O42 38.1(8) 2 2
Ca2 O42 Ca3 O24 -94.8(12) 2 .
Ca3 O42 Ca3 O24 -133.2(6) 2 .
Ca2 O42 Ca3 Ca3 38.4(10) 2 2
Ca2 O42 Ca3 P2 -46(3) 2 .
Ca3 O42 Ca3 P2 -85(3) 2 .
Ca3 O42 Ca3 Ca2 -38.4(10) 2 2
Mo3 O24 Ca3 O39 -72.7(19) . .
Mo3 O24 Ca3 O16 38.1(12) . .
Mo3 O24 Ca3 O40 112.7(12) . .
Mo3 O24 Ca3 Ca2 16.5(14) . .
Mo3 O24 Ca3 Ca3 147.3(8) . 2
Mo3 O24 Ca3 P2 37.1(9) . .
Mo3 O24 Ca3 Ca2 174.0(9) . 2
O37 P2 Ca3 O39 -11.3(19) . .
O26 P2 Ca3 O39 -151.3(19) . .
O16 P2 Ca3 O39 -99(3) . .
O3 P2 Ca3 O39 96.8(18) . .
Ca2 P2 Ca3 O39 -76.2(17) . .
O37 P2 Ca3 O16 87(2) . .
O26 P2 Ca3 O16 -53(2) . .
O3 P2 Ca3 O16 -165(2) . .
Ca2 P2 Ca3 O16 22(2) . .
O37 P2 Ca3 O42 -147(3) . .
O26 P2 Ca3 O42 73(3) . .
O16 P2 Ca3 O42 126(3) . .
O3 P2 Ca3 O42 -39(3) . .
Ca2 P2 Ca3 O42 148(3) . .
O37 P2 Ca3 O40 165.7(11) . .
O26 P2 Ca3 O40 25.7(12) . .
O16 P2 Ca3 O40 78(2) . .
O3 P2 Ca3 O40 -86.2(10) . .
Ca2 P2 Ca3 O40 100.8(8) . .
O37 P2 Ca3 Ca2 64.9(9) . .
O26 P2 Ca3 Ca2 -75.1(10) . .
O16 P2 Ca3 Ca2 -22(2) . .
O3 P2 Ca3 Ca2 173.0(8) . .
O37 P2 Ca3 O42 92.3(10) . 2
O26 P2 Ca3 O42 -47.8(11) . 2
O16 P2 Ca3 O42 5(2) . 2
O3 P2 Ca3 O42 -159.6(9) . 2
Ca2 P2 Ca3 O42 27.4(6) . 2
O37 P2 Ca3 O24 -96.2(10) . .
O26 P2 Ca3 O24 123.8(11) . .
O16 P2 Ca3 O24 177(2) . .
O3 P2 Ca3 O24 11.9(9) . .
Ca2 P2 Ca3 O24 -161.1(6) . .
O37 P2 Ca3 Ca3 136.7(9) . 2
O26 P2 Ca3 Ca3 -3.3(10) . 2
O16 P2 Ca3 Ca3 49(2) . 2
O3 P2 Ca3 Ca3 -115.1(8) . 2
Ca2 P2 Ca3 Ca3 71.9(4) . 2
O37 P2 Ca3 Ca2 -178.9(9) . 2
O26 P2 Ca3 Ca2 41.1(11) . 2
O16 P2 Ca3 Ca2 94(2) . 2
O3 P2 Ca3 Ca2 -70.7(8) . 2
Ca2 P2 Ca3 Ca2 116.2(5) . 2
O16 Ca3 O39 Ca2 36.8(9) . .
O42 Ca3 O39 Ca2 -136.7(8) . .
O42 Ca3 O39 Ca2 -51.2(7) 2 .
O24 Ca3 O39 Ca2 128.9(6) . .
Ca3 Ca3 O39 Ca2 -88.8(13) 2 .
P2 Ca3 O39 Ca2 54.9(6) . .
Ca2 Ca3 O39 Ca2 -134.3(8) 2 .
O16 Ca3 O40 Ca3 -125.9(8) . 2
O42 Ca3 O40 Ca3 48.9(7) . 2
Ca2 Ca3 O40 Ca3 -87.4(4) . 2
O42 Ca3 O40 Ca3 -37.3(6) 2 2
O24 Ca3 O40 Ca3 143.3(6) . 2
P2 Ca3 O40 Ca3 -143.3(4) . 2
Ca2 Ca3 O40 Ca3 48.7(5) 2 2
P2 O16 Ca2 O42 160.1(15) . 2
Ca3 O16 Ca2 O42 -42.3(10) . 2
P2 O16 Ca2 Ca3 -158(2) . .
P2 O16 Ca2 N1 9(5) . .
Ca3 O16 Ca2 N1 167(4) . .
P2 O16 Ca2 O23 -67.3(15) . .
Ca3 O16 Ca2 O23 90.3(8) . .
P2 O16 Ca2 N2 11(2) . .
Ca3 O16 Ca2 N2 168.4(12) . .
P2 O16 Ca2 O41 92.5(17) . .
Ca3 O16 Ca2 O41 -109.9(9) . .
Ca3 O16 Ca2 P2 158(2) . .
P2 O16 Ca2 O39 -129.1(18) . .
Ca3 O16 Ca2 O39 28.5(9) . .
P2 O16 Ca2 Ca3 156.3(16) . 2
Ca3 O16 Ca2 Ca3 -46.1(6) . 2
O39 Ca3 Ca2 O16 123.0(18) . .
O42 Ca3 Ca2 O16 -157.6(15) . .
O40 Ca3 Ca2 O16 -63.9(15) . .
O42 Ca3 Ca2 O16 -135.5(12) 2 .
O24 Ca3 Ca2 O16 33.4(11) . .
Ca3 Ca3 Ca2 O16 -111.0(9) 2 .
P2 Ca3 Ca2 O16 9.7(9) . .
Ca2 Ca3 Ca2 O16 -116.7(10) 2 .
O39 Ca3 Ca2 O42 -101.5(17) . 2
O16 Ca3 Ca2 O42 135.5(12) . 2
O42 Ca3 Ca2 O42 -22.1(11) . 2
O40 Ca3 Ca2 O42 71.6(14) . 2
O24 Ca3 Ca2 O42 168.9(10) . 2
Ca3 Ca3 Ca2 O42 24.5(7) 2 2
P2 Ca3 Ca2 O42 145.2(7) . 2
Ca2 Ca3 Ca2 O42 18.8(9) 2 2
O39 Ca3 Ca2 N1 -50(2) . .
O16 Ca3 Ca2 N1 -173(2) . .
O42 Ca3 Ca2 N1 30(2) . .
O40 Ca3 Ca2 N1 123(2) . .
O42 Ca3 Ca2 N1 51.8(19) 2 .
O24 Ca3 Ca2 N1 -139.3(18) . .
Ca3 Ca3 Ca2 N1 76.3(18) 2 .
P2 Ca3 Ca2 N1 -163.0(18) . .
Ca2 Ca3 Ca2 N1 70.6(19) 2 .
O39 Ca3 Ca2 O23 36.5(16) . .
O16 Ca3 Ca2 O23 -86.5(10) . .
O42 Ca3 Ca2 O23 115.9(12) . .
O40 Ca3 Ca2 O23 -150.4(12) . .
O42 Ca3 Ca2 O23 138.0(8) 2 .
O24 Ca3 Ca2 O23 -53.1(8) . .
Ca3 Ca3 Ca2 O23 162.5(4) 2 .
P2 Ca3 Ca2 O23 -76.8(5) . .
Ca2 Ca3 Ca2 O23 156.8(5) 2 .
O39 Ca3 Ca2 N2 87(4) . .
O16 Ca3 Ca2 N2 -36(3) . .
O42 Ca3 Ca2 N2 167(3) . .
O40 Ca3 Ca2 N2 -100(4) . .
O42 Ca3 Ca2 N2 -171(3) 2 .
O24 Ca3 Ca2 N2 -2(3) . .
Ca3 Ca3 Ca2 N2 -147(3) 2 .
P2 Ca3 Ca2 N2 -26(3) . .
Ca2 Ca3 Ca2 N2 -153(3) 2 .
O39 Ca3 Ca2 O41 -166.1(16) . .
O16 Ca3 Ca2 O41 70.9(11) . .
O42 Ca3 Ca2 O41 -86.8(13) . .
O40 Ca3 Ca2 O41 7.0(13) . .
O42 Ca3 Ca2 O41 -64.6(10) 2 .
O24 Ca3 Ca2 O41 104.2(10) . .
Ca3 Ca3 Ca2 O41 -40.1(7) 2 .
P2 Ca3 Ca2 O41 80.5(7) . .
Ca2 Ca3 Ca2 O41 -45.8(9) 2 .
O39 Ca3 Ca2 P2 113.4(15) . .
O16 Ca3 Ca2 P2 -9.7(9) . .
O42 Ca3 Ca2 P2 -167.3(12) . .
O40 Ca3 Ca2 P2 -73.5(12) . .
O42 Ca3 Ca2 P2 -145.2(7) 2 .
O24 Ca3 Ca2 P2 23.7(7) . .
Ca3 Ca3 Ca2 P2 -120.67(17) 2 .
Ca2 Ca3 Ca2 P2 -126.4(5) 2 .
O16 Ca3 Ca2 O39 -123.0(18) . .
O42 Ca3 Ca2 O39 79(2) . .
O40 Ca3 Ca2 O39 173(2) . .
O42 Ca3 Ca2 O39 101.5(17) 2 .
O24 Ca3 Ca2 O39 -89.7(17) . .
Ca3 Ca3 Ca2 O39 126.0(15) 2 .
P2 Ca3 Ca2 O39 -113.4(15) . .
Ca2 Ca3 Ca2 O39 120.3(16) 2 .
O39 Ca3 Ca2 Ca3 -126.0(15) . 2
O16 Ca3 Ca2 Ca3 111.0(9) . 2
O42 Ca3 Ca2 Ca3 -46.6(12) . 2
O40 Ca3 Ca2 Ca3 47.1(12) . 2
O42 Ca3 Ca2 Ca3 -24.5(7) 2 2
O24 Ca3 Ca2 Ca3 144.4(7) . 2
P2 Ca3 Ca2 Ca3 120.67(17) . 2
Ca2 Ca3 Ca2 Ca3 -5.7(5) 2 2
Mo1 O23 Ca2 O16 33.9(14) . .
Mo1 O23 Ca2 O42 142.1(13) . 2
Mo1 O23 Ca2 Ca3 85.9(12) . .
Mo1 O23 Ca2 N1 -128.5(15) . .
Mo1 O23 Ca2 N2 -79.8(15) . .
Mo1 O23 Ca2 O41 -24(3) . .
Mo1 O23 Ca2 P2 10.1(11) . .
Mo1 O23 Ca2 O39 107.5(16) . .
Mo1 O23 Ca2 Ca3 104.4(12) . 2
O37 P2 Ca2 O16 -143.6(18) . .
O26 P2 Ca2 O16 101.8(19) . .
O3 P2 Ca2 O16 -27.8(19) . .
Ca3 P2 Ca2 O16 -18.0(16) . .
O37 P2 Ca2 O42 -168.7(11) . 2
O26 P2 Ca2 O42 76.6(12) . 2
O16 P2 Ca2 O42 -25.2(18) . 2
O3 P2 Ca2 O42 -53.0(14) . 2
Ca3 P2 Ca2 O42 -43.2(9) . 2
O37 P2 Ca2 Ca3 -125.5(8) . .
O26 P2 Ca2 Ca3 119.8(9) . .
O16 P2 Ca2 Ca3 18.0(16) . .
O3 P2 Ca2 Ca3 -9.8(11) . .
O37 P2 Ca2 N1 40.5(17) . .
O26 P2 Ca2 N1 -74.2(17) . .
O16 P2 Ca2 N1 -176(2) . .
O3 P2 Ca2 N1 156.2(17) . .
Ca3 P2 Ca2 N1 166.0(15) . .
O37 P2 Ca2 O23 -34.5(9) . .
O26 P2 Ca2 O23 -149.2(10) . .
O16 P2 Ca2 O23 109.0(17) . .
O3 P2 Ca2 O23 81.2(12) . .
Ca3 P2 Ca2 O23 91.0(5) . .
O37 P2 Ca2 N2 46.4(12) . .
O26 P2 Ca2 N2 -68.2(13) . .
O16 P2 Ca2 N2 -170(2) . .
O3 P2 Ca2 N2 162.2(14) . .
Ca3 P2 Ca2 N2 172.0(11) . .
O37 P2 Ca2 O41 132.3(10) . .
O26 P2 Ca2 O41 17.6(11) . .
O16 P2 Ca2 O41 -84.2(18) . .
O3 P2 Ca2 O41 -112.0(13) . .
Ca3 P2 Ca2 O41 -102.2(8) . .
O37 P2 Ca2 O39 -95.4(11) . .
O26 P2 Ca2 O39 149.9(12) . .
O16 P2 Ca2 O39 48.1(18) . .
O3 P2 Ca2 O39 20.3(14) . .
Ca3 P2 Ca2 O39 30.1(8) . .
O37 P2 Ca2 Ca3 -167.4(8) . 2
O26 P2 Ca2 Ca3 77.9(9) . 2
O16 P2 Ca2 Ca3 -23.9(16) . 2
O3 P2 Ca2 Ca3 -51.7(11) . 2
Ca3 P2 Ca2 Ca3 -41.9(3) . 2
Ca3 O39 Ca2 O16 -43.4(14) . .
Ca3 O39 Ca2 O42 68.1(14) . 2
Ca3 O39 Ca2 N1 150.3(15) . .
Ca3 O39 Ca2 O23 -137.5(17) . .
Ca3 O39 Ca2 N2 -149.3(18) . .
Ca3 O39 Ca2 O41 19(2) . .
Ca3 O39 Ca2 P2 -62.8(13) . .
Ca3 O39 Ca2 Ca3 40.1(11) . 2
O16 Ca2 N2 C2 173(5) . .
O42 Ca2 N2 C2 33(6) 2 .
Ca3 Ca2 N2 C2 -157(4) . .
N1 Ca2 N2 C2 -8(5) . .
O23 Ca2 N2 C2 -106(6) . .
O41 Ca2 N2 C2 94(6) . .
P2 Ca2 N2 C2 177(6) . .
O39 Ca2 N2 C2 -95(6) . .
Ca3 Ca2 N2 C2 69(6) 2 .
C2 C1 N1 Ca2 -20(8) . .
O16 Ca2 N1 C1 16(8) . .
O42 Ca2 N1 C1 -136(5) 2 .
Ca3 Ca2 N1 C1 177(4) . .
O23 Ca2 N1 C1 92(5) . .
N2 Ca2 N1 C1 14(5) . .
O41 Ca2 N1 C1 -65(5) . .
P2 Ca2 N1 C1 22(6) . .
O39 Ca2 N1 C1 149(5) . .
Ca3 Ca2 N1 C1 -128(5) 2 .
Ca2 N2 C2 C1 2(8) . .
N1 C1 C2 N2 9(7) . .

loop_
_platon_squeeze_void_nr
_platon_squeeze_void_average_x
_platon_squeeze_void_average_y
_platon_squeeze_void_average_z
_platon_squeeze_void_volume
_platon_squeeze_void_count_electrons
1 0.000 0.500 0.000 212.8 193.5
2 0.000 0.500 0.500 212.8 185.9
3 0.088 0.142 0.326 25.1 21.3
4 0.088 0.858 0.826 25.1 19.8
5 0.222 0.212 0.075 7.4 6.2
6 0.222 0.788 0.575 7.4 3.7
7 0.278 0.288 0.925 7.4 1.8
8 0.278 0.712 0.425 7.4 5.6
9 0.500 0.000 0.500 212.8 185.9
10 0.412 0.358 0.674 25.0 15.3
11 0.412 0.642 0.174 25.0 17.7
12 0.500 1.000 0.000 212.8 193.5
13 0.588 0.358 0.826 25.1 19.8
14 0.588 0.642 0.326 25.1 21.3
15 0.722 0.288 0.575 7.4 3.7
16 0.722 0.712 0.075 7.4 6.2
17 0.778 0.212 0.425 7.4 5.6
18 0.778 0.788 0.925 7.4 1.8
19 0.912 0.142 0.174 25.0 17.7
20 0.912 0.858 0.674 25.0 15.3
